data_7052936
loop_
_publ_author_name
'Cruickshank, Dyanne L.'
'Bourne, Susan A.'
'Caira, Mino R.'

_publ_section_title
;
 A solid-state study of the inclusion of endosulfan in native and
 derivatised cyclodextrins using X-ray diffraction and thermoanalytical
 methods
;
_journal_issue 10
_journal_name_full 'New Journal of Chemistry'
_journal_page_first 2007
_journal_paper_doi 10.1039/c2nj40364a
_journal_volume 36
_journal_year 2012
_chemical_absolute_configuration syn
_chemical_formula_moiety 'C56 H98 O35, C9 H6 Cl6 O3 S, 1.04(H2O)'
_chemical_formula_sum 'C65 H106.08 Cl6 O39.04 S'
_chemical_formula_weight 1757.01
_chemical_melting_point 523
_chemical_name_common
;
heptakis(2,6-di-O-methyl)-beta-cyclodextrin.6,7,8,9,10,10 -
hexachloro-1,5,5a,6,9,9a-hexahydro-6,9-methano-2,4,3-benzodioxathiepin
3-oxide
;
_chemical_name_systematic
;
heptakis(2,6-di-O-methyl)-beta-cyclodextrin.6,7,8,9,10,10
-hexachloro-1,5,5a,6,9,9a-hexahydro-6,9-methano-2,4,3-
benzodioxathiepin 3-oxide
;
_space_group_IT_number 18
_symmetry_cell_setting orthorhombic
_symmetry_space_group_name_Hall 'P 2 2ab'
_symmetry_space_group_name_H-M 'P 21 21 2'
_atom_sites_solution_hydrogens geom
_atom_sites_solution_primary direct
_atom_sites_solution_secondary difmap
_audit_creation_method SHELXL-97
_cell_angle_alpha 90.00
_cell_angle_beta 90.00
_cell_angle_gamma 90.00
_cell_formula_units_Z 8
_cell_length_a 26.907(4)
_cell_length_b 29.784(4)
_cell_length_c 20.352(3)
_cell_measurement_reflns_used 417
_cell_measurement_temperature 133(2)
_cell_measurement_theta_max 25.82
_cell_measurement_theta_min 3.41
_cell_volume 16310(4)
_computing_cell_refinement 'DENZO-SMN (Otwinowski & Minor, 1997)'
_computing_data_collection 'COLLECT 2000'
_computing_data_reduction 'DENZO-SMN (Otwinowski & Minor, 1997)'
_computing_molecular_graphics 'ORTEP-3 (Farrugia, 1997)'
_computing_publication_material 'PLATON (Spek, 1990)'
_computing_structure_refinement 'SHELXL-97 (Sheldrick, 1997)'
_computing_structure_solution 'SHELXD (TR Schneider & GM Sheldrick, 2002)'
_diffrn_ambient_temperature 133(2)
_diffrn_detector_area_resol_mean 0
_diffrn_measured_fraction_theta_full 0.989
_diffrn_measured_fraction_theta_max 0.989
_diffrn_measurement_device_type 'Bruker Kappa Apex II Duo diffractometer'
_diffrn_measurement_method 'phi- and omega-scans of 0.5 deg.'
_diffrn_radiation_monochromator graphite
_diffrn_radiation_source 'fine-focus sealed tube'
_diffrn_radiation_type MoK\a
_diffrn_radiation_wavelength 0.71073
_diffrn_reflns_av_R_equivalents 0.0584
_diffrn_reflns_av_sigmaI/netI 0.1244
_diffrn_reflns_limit_h_max 32
_diffrn_reflns_limit_h_min -18
_diffrn_reflns_limit_k_max 33
_diffrn_reflns_limit_k_min -36
_diffrn_reflns_limit_l_max 18
_diffrn_reflns_limit_l_min -24
_diffrn_reflns_number 62632
_diffrn_reflns_theta_full 25.82
_diffrn_reflns_theta_max 25.82
_diffrn_reflns_theta_min 1.66
_diffrn_standards_decay_% 0
_diffrn_standards_interval_count 0
_diffrn_standards_interval_time 0
_diffrn_standards_number 0
_exptl_absorpt_coefficient_mu 0.328
_exptl_absorpt_correction_T_max 0.9806
_exptl_absorpt_correction_T_min 0.8828
_exptl_absorpt_correction_type multi-scan
_exptl_absorpt_process_details 'SADABS (Sheldrick, 1996)'
_exptl_crystal_colour colourless
_exptl_crystal_density_diffrn 1.431
_exptl_crystal_density_method 'not measured'
_exptl_crystal_description rods
_exptl_crystal_F_000 7411
_exptl_crystal_size_max 0.39
_exptl_crystal_size_mid 0.23
_exptl_crystal_size_min 0.06
_refine_diff_density_max 0.985
_refine_diff_density_min -0.681
_refine_diff_density_rms 0.092
_refine_ls_abs_structure_details 'Flack H D (1983), Acta Cryst. A39, 876-881'
_refine_ls_abs_structure_Flack 0.01(9)
_refine_ls_extinction_method none
_refine_ls_goodness_of_fit_ref 0.974
_refine_ls_hydrogen_treatment constr
_refine_ls_matrix_type full
_refine_ls_number_parameters 1790
_refine_ls_number_reflns 30518
_refine_ls_number_restraints 108
_refine_ls_restrained_S_all 0.976
_refine_ls_R_factor_all 0.1850
_refine_ls_R_factor_gt 0.1023
_refine_ls_shift/su_max 0.000
_refine_ls_shift/su_mean 0.000
_refine_ls_structure_factor_coef Fsqd
_refine_ls_weighting_details 'calc w=1/[\s^2^(Fo^2^)+(0.1550P)^2^+39.9039P] where P=(Fo^2^+2Fc^2^)/3'
_refine_ls_weighting_scheme calc
_refine_ls_wR_factor_gt 0.2548
_refine_ls_wR_factor_ref 0.3065
_reflns_number_gt 16217
_reflns_number_total 30518
_reflns_threshold_expression >2sigma(I)
_cod_data_source_file c2nj40364a.txt
_cod_data_source_block d:\dyanne\2012\endosu~1\dmbbend\merg2\dmbbend
_cod_original_formula_sum 'C65 H106.08 Cl6 O39.04 S1'
_cod_database_code 7052936

loop_
_symmetry_equiv_pos_as_xyz
'x, y, z'
'-x, -y, z'
'x+1/2, -y+1/2, -z'
'-x+1/2, y+1/2, -z'

loop_
_atom_site_label
_atom_site_type_symbol
_atom_site_fract_x
_atom_site_fract_y
_atom_site_fract_z
_atom_site_U_iso_or_equiv
_atom_site_adp_type
_atom_site_occupancy
_atom_site_symmetry_multiplicity
_atom_site_calc_flag
_atom_site_refinement_flags
_atom_site_disorder_assembly
_atom_site_disorder_group
O2W O 0.5777(6) 0.8922(5) 0.1750(8) 0.100(5) Uiso 0.62 1 d P . .
Cl1A Cl 0.80706(15) 0.75626(12) 0.49582(18) 0.0554(9) Uiso 0.720(3) 1 d PD A 1
Cl6A Cl 0.76566(15) 0.69700(12) 0.59217(16) 0.0508(8) Uiso 0.720(3) 1 d PD A 1
C1A C 0.7752(4) 0.7055(3) 0.5069(4) 0.048(3) Uiso 0.720(3) 1 d PD A 1
Cl2A Cl 0.85819(14) 0.64961(13) 0.50178(18) 0.0598(9) Uiso 0.720(3) 1 d PD A 1
C2A C 0.7998(3) 0.6642(3) 0.4729(4) 0.040(3) Uiso 0.720(3) 1 d PD A 1
Cl3A Cl 0.76851(15) 0.57547(13) 0.49640(19) 0.0659(10) Uiso 0.720(3) 1 d PD A 1
C3A C 0.7579(4) 0.6309(3) 0.4823(6) 0.044(3) Uiso 0.720(3) 1 d PD A 1
Cl4A Cl 0.65794(13) 0.63042(12) 0.48536(17) 0.0569(9) Uiso 0.720(3) 1 d PD A 1
C4A C 0.7166(3) 0.6523(3) 0.4787(7) 0.040(3) Uiso 0.720(3) 1 d PD A 1
Cl5A Cl 0.67980(13) 0.73892(13) 0.48038(16) 0.0487(8) Uiso 0.720(3) 1 d PD A 1
C5A C 0.7273(3) 0.7010(3) 0.4646(4) 0.033(3) Uiso 0.720(3) 1 d PD A 1
C6A C 0.7478(4) 0.7057(4) 0.3937(4) 0.041(3) Uiso 0.720(3) 1 d PD A 1
H6A H 0.7559 0.7382 0.3875 0.049 Uiso 0.720(3) 1 calc PR A 1
C7A C 0.7991(5) 0.6803(4) 0.3996(4) 0.045(3) Uiso 0.720(3) 1 d PD A 1
H7A H 0.8256 0.7037 0.3956 0.055 Uiso 0.720(3) 1 calc PR A 1
C8A C 0.8115(4) 0.6439(3) 0.3494(6) 0.048(3) Uiso 0.720(3) 1 d PD A 1
H8A1 H 0.8131 0.6576 0.3052 0.058 Uiso 0.720(3) 1 calc PR A 1
H8A2 H 0.8448 0.6314 0.3595 0.058 Uiso 0.720(3) 1 calc PR A 1
O9A O 0.7757(3) 0.6078(3) 0.3486(5) 0.067(3) Uiso 0.720(3) 1 d PD A 1
S10A S 0.72618(16) 0.61007(14) 0.3039(2) 0.0676(11) Uiso 0.720(3) 1 d PD A 1
O10A O 0.7407(4) 0.6277(4) 0.2407(4) 0.066(3) Uiso 0.720(3) 1 d PD A 1
O11A O 0.6950(3) 0.6479(3) 0.3419(5) 0.061(3) Uiso 0.720(3) 1 d PD A 1
C12A C 0.7138(4) 0.6929(3) 0.3386(7) 0.043(3) Uiso 0.720(3) 1 d PD A 1
H12A H 0.6854 0.7140 0.3381 0.051 Uiso 0.720(3) 1 calc PR A 1
H12B H 0.7319 0.6966 0.2966 0.051 Uiso 0.720(3) 1 calc PR A 1
C1A1 C 0.8993(4) 0.8043(4) 0.2949(6) 0.065(3) Uani 1 1 d . . .
H1A1 H 0.9354 0.8117 0.2903 0.078 Uiso 1 1 calc R . .
O2A1 O 0.8981(3) 0.8288(3) 0.4090(4) 0.085(2) Uiso 1 1 d . . .
C2A1 C 0.8762(5) 0.8368(4) 0.3434(6) 0.073(3) Uani 1 1 d . . .
H2A1 H 0.8835 0.8683 0.3293 0.088 Uiso 1 1 calc R . .
O3A1 O 0.8031(4) 0.8636(2) 0.3894(4) 0.082(3) Uani 1 1 d . . .
H3A1 H 0.7721 0.8617 0.3926 0.098 Uiso 1 1 calc R . .
C3A1 C 0.8205(4) 0.8303(3) 0.3477(5) 0.061(3) Uani 1 1 d . . .
H1 H 0.8138 0.8005 0.3683 0.074 Uiso 1 1 calc R . .
O4A1 O 0.7478(2) 0.81983(18) 0.2885(3) 0.0421(15) Uani 1 1 d . . .
C4A1 C 0.7987(4) 0.8306(3) 0.2808(5) 0.051(2) Uiso 1 1 d . . .
H4A1 H 0.8014 0.8616 0.2623 0.061 Uiso 1 1 calc R . .
O5A1 O 0.8760(3) 0.8081(2) 0.2313(4) 0.064(2) Uani 1 1 d . . .
C5A1 C 0.8226(3) 0.7982(3) 0.2336(5) 0.053(3) Uani 1 1 d . . .
H5A1 H 0.8180 0.7670 0.2508 0.064 Uiso 1 1 calc R . .
O6A1 O 0.8057(3) 0.8447(2) 0.1393(3) 0.0584(18) Uani 1 1 d . . .
C6A1 C 0.8037(4) 0.7999(3) 0.1631(4) 0.047(2) Uiso 1 1 d . . .
H6A1 H 0.8243 0.7802 0.1350 0.057 Uiso 1 1 calc R . .
H6A2 H 0.7690 0.7888 0.1614 0.057 Uiso 1 1 calc R . .
C7A1 C 0.9314(4) 0.8627(4) 0.4247(7) 0.080(4) Uani 1 1 d . . .
H7A1 H 0.9466 0.8563 0.4674 0.120 Uiso 1 1 calc R . .
H7A2 H 0.9138 0.8915 0.4267 0.120 Uiso 1 1 calc R . .
H7A3 H 0.9573 0.8642 0.3910 0.120 Uiso 1 1 calc R . .
C8A1 C 0.7932(6) 0.8460(4) 0.0742(5) 0.084(4) Uani 1 1 d . . .
H15 H 0.8193 0.8315 0.0482 0.126 Uiso 1 1 calc R . .
H16 H 0.7895 0.8773 0.0602 0.126 Uiso 1 1 calc R . .
H8A3 H 0.7617 0.8300 0.0676 0.126 Uiso 1 1 calc R . .
C1A2 C 0.7116(4) 0.8496(3) 0.2659(5) 0.054(3) Uani 1 1 d . . .
H1A2 H 0.7282 0.8788 0.2555 0.065 Uiso 1 1 calc R . .
O2A2 O 0.6995(3) 0.8748(2) 0.3731(3) 0.0540(17) Uani 1 1 d . . .
C2A2 C 0.6739(4) 0.8578(3) 0.3182(4) 0.044(2) Uani 1 1 d . . .
H2A2 H 0.6491 0.8804 0.3026 0.053 Uiso 1 1 calc R . .
O3A2 O 0.6103(3) 0.8230(2) 0.3809(3) 0.0611(19) Uani 1 1 d . . .
H3A2 H 0.5955 0.7989 0.3899 0.073 Uiso 1 1 calc R . .
C3A2 C 0.6481(3) 0.8145(3) 0.3343(4) 0.037(2) Uani 1 1 d . . .
H2 H 0.6726 0.7928 0.3531 0.044 Uiso 1 1 calc R . .
O4A2 O 0.6090(2) 0.75137(19) 0.2889(3) 0.0399(14) Uani 1 1 d . . .
C4A2 C 0.6264(3) 0.7952(3) 0.2716(4) 0.038(2) Uani 1 1 d . . .
H4A2 H 0.5982 0.8143 0.2560 0.046 Uiso 1 1 calc R . .
O5A2 O 0.6889(2) 0.83319(18) 0.2072(3) 0.0419(14) Uani 1 1 d . . .
C5A2 C 0.6656(3) 0.7903(3) 0.2172(4) 0.037(2) Uani 1 1 d . . .
H5A2 H 0.6913 0.7681 0.2316 0.045 Uiso 1 1 calc R . .
O6A2 O 0.6052(3) 0.8039(3) 0.1340(3) 0.070(2) Uani 1 1 d . . .
C6A2 C 0.6452(4) 0.7761(3) 0.1519(4) 0.049(2) Uani 1 1 d . . .
H6A3 H 0.6716 0.7781 0.1181 0.058 Uiso 1 1 calc R . .
H6A4 H 0.6339 0.7445 0.1543 0.058 Uiso 1 1 calc R . .
C7A2 C 0.6709(5) 0.9049(3) 0.4141(5) 0.069(3) Uani 1 1 d . . .
H7A4 H 0.6616 0.9316 0.3887 0.104 Uiso 1 1 calc R . .
H7A5 H 0.6910 0.9140 0.4521 0.104 Uiso 1 1 calc R . .
H7A6 H 0.6408 0.8896 0.4294 0.104 Uiso 1 1 calc R . .
C8A2 C 0.5939(8) 0.8039(7) 0.0714(9) 0.142(7) Uiso 1 1 d . . .
H8A4 H 0.5950 0.7731 0.0546 0.213 Uiso 1 1 calc R . .
H8A5 H 0.6179 0.8224 0.0473 0.213 Uiso 1 1 calc R . .
H8A6 H 0.5604 0.8161 0.0654 0.213 Uiso 1 1 calc R . .
C1A3 C 0.5581(3) 0.7415(3) 0.2735(4) 0.043(2) Uani 1 1 d . . .
H1A3 H 0.5414 0.7701 0.2603 0.051 Uiso 1 1 calc R . .
O2A3 O 0.5391(2) 0.7552(2) 0.3861(3) 0.0469(16) Uani 1 1 d . . .
C2A3 C 0.5328(3) 0.7237(3) 0.3344(4) 0.041(2) Uani 1 1 d . . .
H2A3 H 0.4965 0.7201 0.3252 0.049 Uiso 1 1 calc R . .
O3A3 O 0.5265(2) 0.6618(2) 0.4067(3) 0.0528(17) Uani 1 1 d . . .
H3A3 H 0.5216 0.6341 0.4024 0.063 Uiso 1 1 calc RD . .
C3A3 C 0.5547(4) 0.6779(3) 0.3525(4) 0.049(2) Uani 1 1 d . . .
H3 H 0.5900 0.6820 0.3665 0.059 Uiso 1 1 calc R . .
O4A3 O 0.5789(2) 0.6076(2) 0.3122(3) 0.0416(14) Uani 1 1 d . . .
C4A3 C 0.5532(3) 0.6477(3) 0.2953(4) 0.043(2) Uani 1 1 d . . .
H4A3 H 0.5178 0.6402 0.2851 0.051 Uiso 1 1 calc R . .
O5A3 O 0.5550(2) 0.7112(2) 0.2207(3) 0.0432(14) Uani 1 1 d . . .
C5A3 C 0.5773(3) 0.6683(3) 0.2349(4) 0.043(2) Uani 1 1 d . . .
H5A3 H 0.6132 0.6735 0.2451 0.052 Uiso 1 1 calc R . .
O6A3 O 0.5244(3) 0.6346(2) 0.1559(3) 0.0621(19) Uani 1 1 d . . .
C6A3 C 0.5745(4) 0.6410(4) 0.1727(5) 0.057(3) Uani 1 1 d . . .
H6A5 H 0.5920 0.6568 0.1368 0.068 Uiso 1 1 calc R . .
H6A6 H 0.5908 0.6116 0.1795 0.068 Uiso 1 1 calc R . .
C7A3 C 0.4952(4) 0.7641(5) 0.4209(6) 0.073(3) Uani 1 1 d . . .
H7A7 H 0.4731 0.7826 0.3938 0.110 Uiso 1 1 calc R . .
H7A8 H 0.5033 0.7802 0.4615 0.110 Uiso 1 1 calc R . .
H7A9 H 0.4786 0.7358 0.4317 0.110 Uiso 1 1 calc R . .
C8A3 C 0.5219(5) 0.6083(5) 0.0963(5) 0.085(4) Uani 1 1 d . . .
H8A7 H 0.5425 0.6224 0.0624 0.128 Uiso 1 1 calc R . .
H8A8 H 0.4874 0.6069 0.0811 0.128 Uiso 1 1 calc R . .
H8A9 H 0.5340 0.5779 0.1050 0.128 Uiso 1 1 calc R . .
C1A4 C 0.5526(4) 0.5669(3) 0.3174(4) 0.050(2) Uani 1 1 d . . .
H1A4 H 0.5161 0.5732 0.3149 0.060 Uiso 1 1 calc R . .
O2A4 O 0.5524(3) 0.5759(2) 0.4339(3) 0.064(2) Uani 1 1 d D . .
C2A4 C 0.5644(4) 0.5462(3) 0.3829(4) 0.052(3) Uani 1 1 d . . .
H2A4 H 0.5433 0.5188 0.3880 0.062 Uiso 1 1 calc R . .
O3A4 O 0.6243(3) 0.5083(3) 0.4466(3) 0.077(2) Uani 1 1 d . . .
H3A4 H 0.6542 0.5006 0.4512 0.093 Uiso 1 1 calc R . .
C3A4 C 0.6186(5) 0.5315(3) 0.3866(5) 0.058(3) Uani 1 1 d . . .
H4 H 0.6401 0.5589 0.3875 0.070 Uiso 1 1 calc R . .
O4A4 O 0.6849(3) 0.4995(2) 0.3285(3) 0.0552(17) Uani 1 1 d . . .
C4A4 C 0.6321(4) 0.5041(3) 0.3273(5) 0.048(2) Uani 1 1 d . . .
H4A4 H 0.6164 0.4737 0.3308 0.057 Uiso 1 1 calc R . .
O5A4 O 0.5660(2) 0.5378(2) 0.2657(3) 0.0551(18) Uani 1 1 d . . .
C5A4 C 0.6174(3) 0.5254(3) 0.2637(4) 0.044(2) Uani 1 1 d . . .
H5A4 H 0.6374 0.5535 0.2585 0.053 Uiso 1 1 calc R . .
O6A4 O 0.6107(3) 0.4518(3) 0.2146(4) 0.078(2) Uani 1 1 d . . .
C6A4 C 0.6263(5) 0.4964(4) 0.2031(6) 0.068(3) Uani 1 1 d . . .
H6A7 H 0.6076 0.5090 0.1654 0.081 Uiso 1 1 calc R . .
H6A8 H 0.6620 0.4967 0.1919 0.081 Uiso 1 1 calc R . .
C7A4 C 0.5247(6) 0.5602(5) 0.4868(7) 0.101(5) Uiso 1 1 d . . .
H7AX H 0.4893 0.5599 0.4750 0.151 Uiso 1 1 calc R . .
H7AY H 0.5298 0.5799 0.5247 0.151 Uiso 1 1 calc R . .
H7AZ H 0.5354 0.5296 0.4979 0.151 Uiso 1 1 calc R . .
C8A4 C 0.5583(6) 0.4457(5) 0.1957(8) 0.099(4) Uiso 1 1 d . . .
H8AX H 0.5368 0.4596 0.2287 0.149 Uiso 1 1 calc R . .
H8AY H 0.5509 0.4135 0.1929 0.149 Uiso 1 1 calc R . .
H8AZ H 0.5525 0.4597 0.1529 0.149 Uiso 1 1 calc R . .
C1A5 C 0.7063(5) 0.4557(3) 0.3191(6) 0.068(3) Uani 1 1 d . . .
H1A5 H 0.6789 0.4340 0.3098 0.081 Uiso 1 1 calc R . .
O2A5 O 0.6962(3) 0.4402(2) 0.4314(4) 0.078(2) Uani 1 1 d . . .
C2A5 C 0.7323(4) 0.4416(3) 0.3820(5) 0.056(3) Uani 1 1 d . . .
H2A5 H 0.7462 0.4108 0.3759 0.067 Uiso 1 1 calc R . .
O3A5 O 0.7976(3) 0.4583(2) 0.4540(3) 0.0559(17) Uani 1 1 d . . .
H3A5 H 0.8275 0.4527 0.4455 0.067 Uiso 1 1 calc R . .
C3A5 C 0.7731(4) 0.4727(3) 0.3959(5) 0.049(2) Uani 1 1 d . . .
H5 H 0.7599 0.5038 0.4019 0.059 Uiso 1 1 calc R . .
O4A5 O 0.8483(2) 0.50330(19) 0.3510(3) 0.0419(14) Uani 1 1 d . . .
C4A5 C 0.8084(4) 0.4712(3) 0.3380(4) 0.050(2) Uani 1 1 d . . .
H4A5 H 0.8228 0.4403 0.3338 0.060 Uiso 1 1 calc R . .
O5A5 O 0.7392(3) 0.4559(2) 0.2649(4) 0.071(2) Uani 1 1 d . . .
C5A5 C 0.7829(4) 0.4839(3) 0.2749(5) 0.063(3) Uani 1 1 d . . .
H5A5 H 0.7717 0.5159 0.2785 0.075 Uiso 1 1 calc R . .
O6A5 O 0.8417(4) 0.4370(4) 0.2179(6) 0.119(4) Uiso 1 1 d . . .
C6A5 C 0.8152(6) 0.4796(4) 0.2146(6) 0.090(4) Uani 1 1 d . . .
H6A9 H 0.7944 0.4806 0.1745 0.108 Uiso 1 1 calc R . .
H6AX H 0.8392 0.5048 0.2128 0.108 Uiso 1 1 calc R . .
C7A5 C 0.6934(6) 0.4040(4) 0.4699(6) 0.092(4) Uani 1 1 d . . .
H7AA H 0.6912 0.3770 0.4426 0.138 Uiso 1 1 calc R . .
H7AB H 0.6638 0.4062 0.4977 0.138 Uiso 1 1 calc R . .
H7AC H 0.7231 0.4024 0.4976 0.138 Uiso 1 1 calc R . .
C8A5 C 0.8869(7) 0.4311(6) 0.1747(8) 0.120(5) Uiso 1 1 d . . .
H8AA H 0.8798 0.4088 0.1406 0.180 Uiso 1 1 calc R . .
H8AB H 0.9150 0.4209 0.2014 0.180 Uiso 1 1 calc R . .
H8AC H 0.8953 0.4598 0.1540 0.180 Uiso 1 1 calc R . .
C1A6 C 0.8992(4) 0.4884(3) 0.3528(5) 0.052(3) Uani 1 1 d . . .
H1A6 H 0.8992 0.4548 0.3544 0.062 Uiso 1 1 calc R . .
O2A6 O 0.8965(3) 0.4910(2) 0.4667(3) 0.063(2) Uani 1 1 d . . .
C2A6 C 0.9234(4) 0.5048(4) 0.4120(5) 0.056(3) Uiso 1 1 d . . .
H2A6 H 0.9575 0.4916 0.4144 0.068 Uiso 1 1 calc R . .
O3A6 O 0.9589(3) 0.5711(3) 0.4610(3) 0.0607(19) Uani 1 1 d . . .
H3A6 H 0.9615 0.5992 0.4599 0.073 Uiso 1 1 calc R . .
C3A6 C 0.9280(3) 0.5562(3) 0.4068(5) 0.046(2) Uani 1 1 d . . .
H6 H 0.8943 0.5700 0.4112 0.055 Uiso 1 1 calc R . .
O4A6 O 0.9442(2) 0.61875(19) 0.3431(3) 0.0405(14) Uani 1 1 d . . .
C4A6 C 0.9508(4) 0.5715(4) 0.3445(5) 0.054(3) Uani 1 1 d . . .
H4A6 H 0.9870 0.5640 0.3439 0.065 Uiso 1 1 calc R . .
O5A6 O 0.9239(3) 0.5016(2) 0.2954(3) 0.0611(19) Uani 1 1 d . . .
C5A6 C 0.9249(4) 0.5503(3) 0.2859(5) 0.056(3) Uani 1 1 d . . .
H5A6 H 0.8903 0.5622 0.2814 0.067 Uiso 1 1 calc R . .
O6A6 O 0.9293(4) 0.5381(3) 0.1682(4) 0.095(3) Uani 1 1 d . . .
C6A6 C 0.9538(5) 0.5576(4) 0.2228(5) 0.067(3) Uani 1 1 d . . .
H6AY H 0.9579 0.5902 0.2151 0.081 Uiso 1 1 calc R . .
H6AZ H 0.9873 0.5442 0.2272 0.081 Uiso 1 1 calc R . .
C7A6 C 0.9263(4) 0.4846(5) 0.5246(6) 0.083(4) Uani 1 1 d . . .
H7AD H 0.9568 0.4684 0.5130 0.125 Uiso 1 1 calc R . .
H7AE H 0.9075 0.4672 0.5570 0.125 Uiso 1 1 calc R . .
H7AF H 0.9350 0.5139 0.5433 0.125 Uiso 1 1 calc R . .
C8A6 C 0.8924(6) 0.5673(5) 0.1393(8) 0.106(5) Uiso 1 1 d . . .
H8AD H 0.8711 0.5796 0.1739 0.158 Uiso 1 1 calc R . .
H8AE H 0.8720 0.5501 0.1083 0.158 Uiso 1 1 calc R . .
H8AF H 0.9089 0.5919 0.1160 0.158 Uiso 1 1 calc R . .
C1A7 C 0.9855(3) 0.6474(3) 0.3271(5) 0.049(2) Uani 1 1 d . . .
H1A7 H 1.0166 0.6291 0.3252 0.059 Uiso 1 1 calc R . .
O2A7 O 0.9961(2) 0.6598(2) 0.4427(3) 0.0523(17) Uani 1 1 d . . .
C2A7 C 0.9900(4) 0.6810(3) 0.3803(5) 0.051(2) Uani 1 1 d . . .
H2A7 H 1.0200 0.6999 0.3715 0.062 Uiso 1 1 calc R . .
O3A7 O 0.9492(3) 0.7439(2) 0.4318(3) 0.0585(18) Uani 1 1 d . . .
H3A7 H 0.9469 0.7697 0.4156 0.070 Uiso 1 1 calc R . .
C3A7 C 0.9446(3) 0.7116(3) 0.3817(4) 0.047(2) Uani 1 1 d . . .
H7 H 0.9147 0.6928 0.3914 0.056 Uiso 1 1 calc R . .
O4A7 O 0.8947(2) 0.7588(2) 0.3179(4) 0.0556(17) Uani 1 1 d . . .
C4A7 C 0.9380(4) 0.7321(3) 0.3148(5) 0.050(2) Uani 1 1 d . . .
H4A7 H 0.9672 0.7518 0.3049 0.059 Uiso 1 1 calc R . .
O5A7 O 0.9775(2) 0.6678(2) 0.2659(3) 0.0496(16) Uani 1 1 d . . .
C5A7 C 0.9341(3) 0.6964(3) 0.2628(5) 0.047(2) Uani 1 1 d . . .
H5A7 H 0.9037 0.6779 0.2709 0.056 Uiso 1 1 calc R . .
O6A7 O 0.9172(3) 0.6809(3) 0.1509(4) 0.079(2) Uani 1 1 d . . .
C6A7 C 0.9323(4) 0.7145(4) 0.1957(5) 0.057(3) Uani 1 1 d . . .
H6AA H 0.9087 0.7399 0.1940 0.068 Uiso 1 1 calc R . .
H6AB H 0.9656 0.7258 0.1832 0.068 Uiso 1 1 calc R . .
C7A7 C 1.0467(4) 0.6520(4) 0.4610(5) 0.063(3) Uani 1 1 d . . .
H7AG H 1.0624 0.6321 0.4287 0.095 Uiso 1 1 calc R . .
H7AH H 1.0478 0.6379 0.5044 0.095 Uiso 1 1 calc R . .
H7AI H 1.0646 0.6807 0.4623 0.095 Uiso 1 1 calc R . .
C8A7 C 0.9219(5) 0.6972(6) 0.0850(6) 0.101(5) Uani 1 1 d . . .
H8AG H 0.8997 0.7229 0.0787 0.152 Uiso 1 1 calc R . .
H8AH H 0.9130 0.6733 0.0541 0.152 Uiso 1 1 calc R . .
H8AI H 0.9564 0.7066 0.0772 0.152 Uiso 1 1 calc R . .
Cl1B Cl 0.68581(15) 0.56723(13) 1.01904(19) 0.0654(10) Uiso 0.720(3) 1 d PD A 1
C1B C 0.7072(4) 0.6223(3) 1.0160(4) 0.048(3) Uiso 0.720(3) 1 d PD A 1
Cl2B Cl 0.80918(14) 0.60435(12) 1.02356(17) 0.0602(9) Uiso 0.720(3) 1 d PD A 1
C2B C 0.7591(3) 0.6292(3) 0.9841(4) 0.032(3) Uiso 0.720(3) 1 d PD A 1
Cl3B Cl 0.81065(14) 0.71276(12) 0.99131(18) 0.0614(9) Uiso 0.720(3) 1 d PD A 1
C3B C 0.7592(3) 0.6801(3) 0.9816(5) 0.034(3) Uiso 0.720(3) 1 d PD A 1
Cl4B Cl 0.69400(15) 0.74766(12) 0.96052(18) 0.0621(10) Uiso 0.720(3) 1 d PD A 1
C4B C 0.7150(3) 0.6939(3) 0.9697(6) 0.038(3) Uiso 0.720(3) 1 d PD A 1
Cl5B Cl 0.61764(15) 0.66216(14) 0.9735(2) 0.0685(11) Uiso 0.720(3) 1 d PD A 1
C5B C 0.6814(3) 0.6530(3) 0.9641(5) 0.041(3) Uiso 0.720(3) 1 d PD A 1
Cl6B Cl 0.70321(15) 0.64396(14) 1.09740(18) 0.0614(10) Uiso 0.720(3) 1 d PD A 1
C6B C 0.6941(4) 0.6265(4) 0.9002(4) 0.045(3) Uiso 0.720(3) 1 d PD A 1
H6B H 0.6729 0.5989 0.8998 0.054 Uiso 0.720(3) 1 calc PR A 1
C7B C 0.7493(3) 0.6109(4) 0.9139(4) 0.037(3) Uiso 0.720(3) 1 d PD A 1
H7B H 0.7477 0.5775 0.9185 0.045 Uiso 0.720(3) 1 calc PR A 1
C8B C 0.7901(3) 0.6199(3) 0.8636(5) 0.042(3) Uiso 0.720(3) 1 d PD A 1
H8B1 H 0.8217 0.6068 0.8795 0.051 Uiso 0.720(3) 1 calc PR A 1
H8B2 H 0.7814 0.6049 0.8217 0.051 Uiso 0.720(3) 1 calc PR A 1
O9B O 0.7968(3) 0.6666(2) 0.8520(4) 0.040(2) Uiso 0.720(3) 1 d PD A 1
S10B S 0.76517(13) 0.69423(12) 0.79825(16) 0.0513(9) Uiso 0.720(3) 1 d PD A 1
O10B O 0.7638(4) 0.6670(3) 0.7398(4) 0.062(3) Uiso 0.720(3) 1 d PD A 1
O11B O 0.7110(2) 0.6930(2) 0.8302(4) 0.0397(19) Uiso 0.720(3) 1 d PD A 1
C12B C 0.6857(4) 0.6506(3) 0.8355(5) 0.039(3) Uiso 0.720(3) 1 d PD A 1
H12C H 0.6969 0.6310 0.7992 0.047 Uiso 0.720(3) 1 calc PR A 1
H12D H 0.6496 0.6558 0.8299 0.047 Uiso 0.720(3) 1 calc PR A 1
C1B1 C 0.8134(3) 0.8458(3) 0.7872(4) 0.0363(19) Uiso 1 1 d . . .
H1B1 H 0.8424 0.8666 0.7841 0.044 Uiso 1 1 calc R . .
O2B1 O 0.8018(2) 0.86611(19) 0.9002(3) 0.0451(15) Uani 1 1 d D . .
C2B1 C 0.7774(4) 0.8629(3) 0.8375(4) 0.047(2) Uani 1 1 d . . .
H2B1 H 0.7662 0.8936 0.8241 0.056 Uiso 1 1 calc R . .
O3B1 O 0.6980(2) 0.8497(2) 0.8876(3) 0.0555(18) Uani 1 1 d . . .
H3B1 H 0.6698 0.8510 0.8702 0.067 Uiso 1 1 calc RD . .
C3B1 C 0.7326(3) 0.8329(3) 0.8418(4) 0.0365(19) Uani 1 1 d . . .
H8 H 0.7439 0.8027 0.8572 0.044 Uiso 1 1 calc R . .
O4B1 O 0.67216(19) 0.79450(18) 0.7795(3) 0.0341(13) Uani 1 1 d . . .
C4B1 C 0.7105(3) 0.8275(3) 0.7729(4) 0.0355(19) Uani 1 1 d . . .
H4B1 H 0.6960 0.8566 0.7577 0.043 Uiso 1 1 calc R . .
O5B1 O 0.7899(2) 0.84174(18) 0.7238(3) 0.0382(13) Uani 1 1 d . . .
C5B1 C 0.7489(3) 0.8109(3) 0.7239(4) 0.0328(18) Uiso 1 1 d . . .
H5B1 H 0.7611 0.7808 0.7386 0.039 Uiso 1 1 calc R . .
O6B1 O 0.7034(2) 0.84695(18) 0.6380(3) 0.0415(14) Uani 1 1 d . . .
C6B1 C 0.7293(3) 0.8068(3) 0.6561(4) 0.039(2) Uani 1 1 d . . .
H6B1 H 0.7571 0.8016 0.6252 0.047 Uiso 1 1 calc R . .
H6B2 H 0.7065 0.7808 0.6534 0.047 Uiso 1 1 calc R . .
C7B1 C 0.8268(4) 0.9067(3) 0.9114(5) 0.054(3) Uani 1 1 d . . .
H7B1 H 0.8519 0.9112 0.8772 0.081 Uiso 1 1 calc R . .
H7B2 H 0.8429 0.9057 0.9545 0.081 Uiso 1 1 calc R . .
H7B3 H 0.8029 0.9315 0.9102 0.081 Uiso 1 1 calc R . .
C8B1 C 0.6818(4) 0.8435(4) 0.5747(5) 0.060(3) Uani 1 1 d . . .
H17 H 0.7069 0.8332 0.5432 0.091 Uiso 1 1 calc R . .
H18 H 0.6692 0.8730 0.5610 0.091 Uiso 1 1 calc R . .
H8B3 H 0.6542 0.8220 0.5760 0.091 Uiso 1 1 calc R . .
C1B2 C 0.6253(3) 0.8053(3) 0.7546(4) 0.0314(18) Uani 1 1 d . . .
H1B2 H 0.6249 0.8379 0.7428 0.038 Uiso 1 1 calc R . .
O2B2 O 0.6011(2) 0.8212(2) 0.8653(3) 0.0479(16) Uani 1 1 d D . .
C2B2 C 0.5851(3) 0.7969(3) 0.8084(4) 0.042(2) Uani 1 1 d . . .
H2B2 H 0.5523 0.8087 0.7932 0.050 Uiso 1 1 calc R . .
O3B2 O 0.5423(2) 0.7404(2) 0.8668(3) 0.0552(18) Uani 1 1 d . . .
H3B2 H 0.5401 0.7131 0.8765 0.066 Uiso 1 1 calc R . .
C3B2 C 0.5810(3) 0.7464(3) 0.8226(4) 0.0376(19) Uiso 1 1 d . . .
H9 H 0.6126 0.7358 0.8431 0.045 Uiso 1 1 calc R . .
O4B2 O 0.5723(2) 0.67496(19) 0.7707(3) 0.0482(16) Uani 1 1 d . . .
C4B2 C 0.5732(3) 0.7218(3) 0.7564(4) 0.036(2) Uani 1 1 d . . .
H4B2 H 0.5405 0.7308 0.7373 0.043 Uiso 1 1 calc R . .
O5B2 O 0.6141(2) 0.77999(17) 0.6979(3) 0.0344(13) Uani 1 1 d . . .
C5B2 C 0.6140(3) 0.7329(3) 0.7082(4) 0.0355(19) Uani 1 1 d . . .
H5B2 H 0.6465 0.7240 0.7280 0.043 Uiso 1 1 calc R . .
O6B2 O 0.5603(2) 0.71756(18) 0.6201(3) 0.0396(14) Uani 1 1 d . . .
C6B2 C 0.6086(3) 0.7099(3) 0.6440(4) 0.040(2) Uiso 1 1 d . . .
H6B3 H 0.6334 0.7218 0.6126 0.048 Uiso 1 1 calc R . .
H6B4 H 0.6144 0.6773 0.6493 0.048 Uiso 1 1 calc R . .
C7B2 C 0.5604(4) 0.8363(4) 0.9048(5) 0.060(3) Uani 1 1 d . . .
H7B4 H 0.5337 0.8473 0.8763 0.091 Uiso 1 1 calc R . .
H7B5 H 0.5715 0.8606 0.9337 0.091 Uiso 1 1 calc R . .
H7B6 H 0.5480 0.8113 0.9316 0.091 Uiso 1 1 calc R . .
C8B2 C 0.5531(4) 0.6972(3) 0.5588(5) 0.052(2) Uiso 1 1 d . . .
H8B4 H 0.5808 0.7049 0.5296 0.078 Uiso 1 1 calc R . .
H8B5 H 0.5219 0.7081 0.5395 0.078 Uiso 1 1 calc R . .
H8B6 H 0.5514 0.6646 0.5642 0.078 Uiso 1 1 calc R . .
C1B3 C 0.5324(4) 0.6479(4) 0.7426(5) 0.058(3) Uiso 1 1 d . . .
H1B3 H 0.5082 0.6689 0.7215 0.070 Uiso 1 1 calc R . .
O2B3 O 0.4896(3) 0.6583(3) 0.8422(5) 0.091(3) Uani 1 1 d . . .
C2B3 C 0.5058(4) 0.6248(4) 0.7983(8) 0.087(4) Uani 1 1 d . . .
H2B3 H 0.4764 0.6082 0.7808 0.104 Uiso 1 1 calc R . .
O3B3 O 0.5164(3) 0.5655(3) 0.8778(5) 0.094(3) Uani 1 1 d . . .
H3B3 H 0.5368 0.5477 0.8950 0.113 Uiso 1 1 calc R . .
C3B3 C 0.5409(4) 0.5922(4) 0.8300(7) 0.075(4) Uani 1 1 d . . .
H10 H 0.5679 0.6096 0.8523 0.090 Uiso 1 1 calc R . .
O4B3 O 0.6035(2) 0.5396(2) 0.8110(3) 0.0485(15) Uiso 1 1 d . . .
C4B3 C 0.5635(4) 0.5640(4) 0.7791(6) 0.065(3) Uani 1 1 d . . .
H4B3 H 0.5381 0.5419 0.7637 0.078 Uiso 1 1 calc R . .
O5B3 O 0.5484(3) 0.6194(2) 0.6959(4) 0.068(2) Uani 1 1 d . . .
C5B3 C 0.5844(4) 0.5879(3) 0.7200(6) 0.062(3) Uani 1 1 d . . .
H5B3 H 0.6148 0.6048 0.7336 0.074 Uiso 1 1 calc R . .
O6B3 O 0.5575(4) 0.5291(3) 0.6473(5) 0.091(3) Uiso 1 1 d . . .
C6B3 C 0.5972(5) 0.5582(4) 0.6649(6) 0.078(4) Uani 1 1 d . . .
H6B5 H 0.6064 0.5767 0.6263 0.093 Uiso 1 1 calc R . .
H6B6 H 0.6265 0.5399 0.6771 0.093 Uiso 1 1 calc R . .
C7B3 C 0.4462(5) 0.6485(4) 0.8825(6) 0.079(4) Uiso 1 1 d . . .
H7B7 H 0.4169 0.6454 0.8542 0.118 Uiso 1 1 calc R . .
H7B8 H 0.4409 0.6730 0.9138 0.118 Uiso 1 1 calc R . .
H7B9 H 0.4516 0.6204 0.9066 0.118 Uiso 1 1 calc R . .
C8B3 C 0.5688(6) 0.4884(5) 0.6162(8) 0.109(5) Uiso 1 1 d . . .
H8B7 H 0.6006 0.4912 0.5930 0.163 Uiso 1 1 calc R . .
H8B8 H 0.5425 0.4809 0.5847 0.163 Uiso 1 1 calc R . .
H8B9 H 0.5713 0.4645 0.6492 0.163 Uiso 1 1 calc R . .
C1B4 C 0.6027(4) 0.4911(3) 0.8098(5) 0.053(2) Uiso 1 1 d . . .
H1B4 H 0.5681 0.4808 0.8003 0.064 Uiso 1 1 calc R . .
O2B4 O 0.5842(3) 0.5007(3) 0.9258(4) 0.067(2) Uani 1 1 d . . .
C2B4 C 0.6167(4) 0.4771(3) 0.8821(5) 0.058(3) Uani 1 1 d . . .
H2B4 H 0.6101 0.4442 0.8870 0.070 Uiso 1 1 calc R . .
O3B4 O 0.6846(2) 0.4657(2) 0.9546(3) 0.0552(17) Uani 1 1 d . . .
H3B4 H 0.7108 0.4507 0.9502 0.066 Uiso 1 1 calc RD . .
C3B4 C 0.6714(4) 0.4849(3) 0.8937(5) 0.050(3) Uani 1 1 d . . .
H11 H 0.6768 0.5181 0.8969 0.060 Uiso 1 1 calc R . .
O4B4 O 0.7527(2) 0.48164(17) 0.8526(3) 0.0363(14) Uani 1 1 d . . .
C4B4 C 0.7025(3) 0.4677(3) 0.8386(4) 0.0376(19) Uiso 1 1 d . . .
H4B4 H 0.7008 0.4342 0.8375 0.045 Uiso 1 1 calc R . .
O5B4 O 0.6329(2) 0.4733(2) 0.7663(3) 0.0527(16) Uiso 1 1 d . . .
C5B4 C 0.6855(3) 0.4866(3) 0.7730(4) 0.043(2) Uiso 1 1 d . . .
H5B4 H 0.6876 0.5201 0.7746 0.052 Uiso 1 1 calc R . .
O6B4 O 0.7025(3) 0.4998(2) 0.6612(3) 0.066(2) Uani 1 1 d . . .
C6B4 C 0.7124(4) 0.4706(3) 0.7150(4) 0.054(3) Uani 1 1 d . . .
H6B7 H 0.7486 0.4700 0.7242 0.065 Uiso 1 1 calc R . .
H6B8 H 0.7017 0.4397 0.7040 0.065 Uiso 1 1 calc R . .
C7B4 C 0.5720(5) 0.4772(4) 0.9849(6) 0.076(3) Uani 1 1 d . . .
H7BX H 0.5578 0.4478 0.9739 0.115 Uiso 1 1 calc R . .
H7BY H 0.5476 0.4947 1.0100 0.115 Uiso 1 1 calc R . .
H7BZ H 0.6020 0.4731 1.0114 0.115 Uiso 1 1 calc R . .
C8B4 C 0.7189(5) 0.4835(5) 0.5990(6) 0.085(4) Uiso 1 1 d . . .
H8BX H 0.7553 0.4832 0.5978 0.127 Uiso 1 1 calc R . .
H8BY H 0.7063 0.5031 0.5640 0.127 Uiso 1 1 calc R . .
H8BZ H 0.7064 0.4529 0.5923 0.127 Uiso 1 1 calc R . .
C1B5 C 0.7910(4) 0.4502(3) 0.8509(5) 0.054(3) Uani 1 1 d . . .
H1B5 H 0.7759 0.4196 0.8485 0.065 Uiso 1 1 calc R . .
O2B5 O 0.7862(2) 0.4494(3) 0.9675(4) 0.078(3) Uani 1 1 d D . .
C2B5 C 0.8202(4) 0.4533(3) 0.9135(6) 0.065(3) Uani 1 1 d . . .
H2B5 H 0.8445 0.4279 0.9153 0.078 Uiso 1 1 calc R . .
O3B5 O 0.8787(3) 0.4968(3) 0.9752(4) 0.081(3) Uani 1 1 d . . .
H3B5 H 0.9086 0.4984 0.9635 0.097 Uiso 1 1 calc R . .
C3B5 C 0.8480(4) 0.4973(4) 0.9197(5) 0.059(3) Uani 1 1 d . . .
H12 H 0.8236 0.5224 0.9239 0.071 Uiso 1 1 calc R . .
O4B5 O 0.8981(2) 0.5474(2) 0.8613(3) 0.0447(15) Uani 1 1 d . . .
C4B5 C 0.8780(4) 0.5035(3) 0.8567(5) 0.047(2) Uani 1 1 d . . .
H4B5 H 0.9058 0.4813 0.8559 0.056 Uiso 1 1 calc R . .
O5B5 O 0.8224(3) 0.4556(2) 0.7966(4) 0.0569(18) Uani 1 1 d . . .
C5B5 C 0.8471(3) 0.4978(3) 0.7959(5) 0.048(2) Uani 1 1 d . . .
H5B5 H 0.8215 0.5221 0.7948 0.058 Uiso 1 1 calc R . .
O6C5 O 0.9190(6) 0.4680(5) 0.7441(7) 0.063(5) Uiso 0.504(13) 1 d P . .
C6B5 C 0.8768(5) 0.5000(5) 0.7336(5) 0.075(3) Uani 1 1 d D . .
C7B5 C 0.7995(9) 0.4230(8) 1.0220(11) 0.171(9) Uiso 1 1 d . . .
H7BA H 0.7694 0.4115 1.0433 0.257 Uiso 1 1 calc R . .
H7BB H 0.8183 0.4413 1.0533 0.257 Uiso 1 1 calc R . .
H7BC H 0.8200 0.3977 1.0074 0.257 Uiso 1 1 calc R . .
C1B6 C 0.9502(4) 0.5538(3) 0.8525(6) 0.062(3) Uani 1 1 d . . .
H1B6 H 0.9664 0.5236 0.8509 0.074 Uiso 1 1 calc R . .
O2B6 O 0.9597(3) 0.5555(2) 0.9681(4) 0.077(2) Uani 1 1 d . . .
C2B6 C 0.9713(4) 0.5788(4) 0.9080(6) 0.064(3) Uani 1 1 d . . .
H2B6 H 1.0082 0.5798 0.9028 0.077 Uiso 1 1 calc R . .
O3B6 O 0.9763(3) 0.6515(2) 0.9559(4) 0.0598(19) Uani 1 1 d . . .
H3B6 H 0.9819 0.6776 0.9420 0.072 Uiso 1 1 calc RD . .
C3B6 C 0.9511(4) 0.6271(3) 0.9076(4) 0.045(2) Uiso 1 1 d . . .
H13 H 0.9150 0.6264 0.9188 0.053 Uiso 1 1 calc R . .
O4B6 O 0.9330(2) 0.68999(19) 0.8440(3) 0.0400(14) Uani 1 1 d . . .
C4B6 C 0.9573(4) 0.6478(3) 0.8416(5) 0.055(3) Uani 1 1 d . C .
H4B6 H 0.9935 0.6530 0.8337 0.066 Uiso 1 1 calc R . .
O5B6 O 0.9576(3) 0.5751(3) 0.7910(4) 0.076(2) Uani 1 1 d . C .
C5B6 C 0.9367(4) 0.6195(3) 0.7855(4) 0.057(3) Uani 1 1 d D . .
H5B6 H 0.8995 0.6193 0.7840 0.069 Uiso 1 1 calc R B 1
C6C6 C 0.9592(8) 0.6340(6) 0.7232(6) 0.054(5) Uiso 0.528(16) 1 d PD C 1
H6C1 H 0.9513 0.6658 0.7140 0.065 Uiso 0.528(16) 1 calc PR C 1
H6C2 H 0.9958 0.6303 0.7244 0.065 Uiso 0.528(16) 1 calc PR C 1
C7B6 C 0.9945(5) 0.5592(5) 1.0203(6) 0.085(4) Uiso 1 1 d . . .
H7BD H 1.0281 0.5537 1.0034 0.127 Uiso 1 1 calc R . .
H7BE H 0.9867 0.5370 1.0543 0.127 Uiso 1 1 calc R . .
H7BF H 0.9928 0.5894 1.0392 0.127 Uiso 1 1 calc R . .
C1B7 C 0.9588(3) 0.7285(3) 0.8263(4) 0.039(2) Uani 1 1 d . . .
H1B7 H 0.9951 0.7214 0.8257 0.047 Uiso 1 1 calc R . .
O2B7 O 0.9640(2) 0.74674(19) 0.9402(3) 0.0456(16) Uani 1 1 d D . .
C2B7 C 0.9494(3) 0.7650(3) 0.8796(4) 0.038(2) Uani 1 1 d . . .
H2B7 H 0.9704 0.7918 0.8697 0.045 Uiso 1 1 calc R . .
O3B7 O 0.8854(2) 0.8140(2) 0.9247(3) 0.0542(18) Uani 1 1 d . . .
H3B7 H 0.8850 0.8388 0.9049 0.065 Uiso 1 1 calc RD . .
C3B7 C 0.8955(3) 0.7787(3) 0.8785(4) 0.039(2) Uani 1 1 d . . .
H14 H 0.8747 0.7520 0.8902 0.046 Uiso 1 1 calc R . .
O4B7 O 0.82937(19) 0.80347(18) 0.8084(3) 0.0340(13) Uani 1 1 d . . .
C4B7 C 0.8815(3) 0.7939(3) 0.8098(4) 0.040(2) Uani 1 1 d . . .
H4B7 H 0.9005 0.8217 0.7986 0.048 Uiso 1 1 calc R . .
O5B7 O 0.94508(19) 0.7444(2) 0.7636(3) 0.0396(14) Uani 1 1 d . . .
C5B7 C 0.8936(3) 0.7567(3) 0.7591(4) 0.041(2) Uani 1 1 d . . .
H5B7 H 0.8732 0.7297 0.7701 0.049 Uiso 1 1 calc R . .
O6B7 O 0.9092(3) 0.8086(3) 0.6751(3) 0.074(2) Uani 1 1 d . . .
C6B7 C 0.8829(4) 0.7694(3) 0.6906(5) 0.050(2) Uiso 1 1 d . . .
H6BY H 0.8929 0.7448 0.6607 0.060 Uiso 1 1 calc R . .
H6BZ H 0.8468 0.7745 0.6850 0.060 Uiso 1 1 calc R . .
C7B7 C 0.9942(8) 0.7763(7) 0.9744(10) 0.145(7) Uiso 1 1 d . . .
H7BG H 0.9844 0.8072 0.9644 0.217 Uiso 1 1 calc R . .
H7BH H 1.0289 0.7717 0.9614 0.217 Uiso 1 1 calc R . .
H7BI H 0.9907 0.7709 1.0217 0.217 Uiso 1 1 calc R . .
C8B7 C 0.8962(6) 0.8280(5) 0.6126(7) 0.104(5) Uiso 1 1 d . . .
H8BA H 0.8929 0.8606 0.6173 0.156 Uiso 1 1 calc R . .
H8BB H 0.8645 0.8153 0.5976 0.156 Uiso 1 1 calc R . .
H8BC H 0.9222 0.8212 0.5805 0.156 Uiso 1 1 calc R . .
C8C5 C 0.9540(9) 0.4718(8) 0.6917(12) 0.071(7) Uiso 0.504(13) 1 d P . .
H8C1 H 0.9782 0.4473 0.6948 0.107 Uiso 0.504(13) 1 calc PR . .
H8C2 H 0.9713 0.5007 0.6949 0.107 Uiso 0.504(13) 1 calc PR . .
H8C3 H 0.9365 0.4700 0.6496 0.107 Uiso 0.504(13) 1 calc PR . .
O6D5 O 0.8457(7) 0.5036(7) 0.6771(8) 0.099(7) Uiso 0.496(13) 1 d PD . .
C8D5 C 0.8234(16) 0.5502(13) 0.667(2) 0.142(14) Uiso 0.496(13) 1 d P . .
H8D1 H 0.7963 0.5548 0.6988 0.213 Uiso 0.496(13) 1 calc PR . .
H8D2 H 0.8104 0.5527 0.6225 0.213 Uiso 0.496(13) 1 calc PR . .
H8D3 H 0.8491 0.5730 0.6743 0.213 Uiso 0.496(13) 1 calc PR . .
O1W O 0.8163(5) 0.6880(4) 0.1949(6) 0.130(4) Uiso 1 1 d . . .
O6C6 O 0.9377(5) 0.6056(4) 0.6755(6) 0.063(5) Uiso 0.528(16) 1 d PD C 1
O6D6 O 0.9857(7) 0.6473(7) 0.6945(10) 0.093(7) Uiso 0.472(16) 1 d PD C 2
C6D6 C 0.9359(7) 0.6375(8) 0.7163(7) 0.057(7) Uiso 0.472(16) 1 d PD C 2
H6D1 H 0.9206 0.6151 0.6866 0.069 Uiso 0.472(16) 1 calc PR C 2
H6D2 H 0.9155 0.6652 0.7147 0.069 Uiso 0.472(16) 1 calc PR C 2
C8C6 C 0.9597(9) 0.6173(8) 0.6138(8) 0.079(7) Uiso 0.528(16) 1 d PD C 1
H8C4 H 0.9454 0.5985 0.5791 0.118 Uiso 0.528(16) 1 calc PR C 1
H8C5 H 0.9957 0.6124 0.6159 0.118 Uiso 0.528(16) 1 calc PR C 1
H8C6 H 0.9530 0.6489 0.6042 0.118 Uiso 0.528(16) 1 calc PR C 1
C8D6 C 1.010(2) 0.6160(15) 0.652(2) 0.20(2) Uiso 0.472(16) 1 d PD C 2
H8D4 H 1.0443 0.6266 0.6436 0.302 Uiso 0.472(16) 1 calc PR C 2
H8D5 H 0.9922 0.6133 0.6110 0.302 Uiso 0.472(16) 1 calc PR C 2
H8D6 H 1.0119 0.5866 0.6741 0.302 Uiso 0.472(16) 1 calc PR C 2
O3W O 0.7432(9) 0.5797(9) 0.7156(12) 0.122 Uiso 0.47(2) 1 d P . .
S10C S 0.7058(4) 0.6430(4) 0.3040(6) 0.0729(13) Uiso 0.280(3) 1 d PD A 2
C7C C 0.8072(15) 0.6427(10) 0.4093(13) 0.0729(13) Uiso 0.280(3) 1 d PD A 2
H7C H 0.8442 0.6397 0.4101 0.087 Uiso 0.280(3) 1 calc PR A 2
Cl6C Cl 0.7909(5) 0.6835(4) 0.5973(5) 0.0729(13) Uiso 0.280(3) 1 d PD A 2
O9C O 0.7342(9) 0.6099(7) 0.3553(11) 0.0729(13) Uiso 0.280(3) 1 d PD A 2
C12C C 0.7702(11) 0.7072(11) 0.3336(17) 0.0729(13) Uiso 0.280(3) 1 d PD A 2
H12E H 0.7705 0.7402 0.3283 0.087 Uiso 0.280(3) 1 calc PR A 2
H12F H 0.7880 0.6936 0.2960 0.087 Uiso 0.280(3) 1 calc PR A 2
Cl1C Cl 0.8713(4) 0.6876(4) 0.5078(5) 0.0729(13) Uiso 0.280(3) 1 d PD A 2
C1C C 0.8076(5) 0.6796(10) 0.5129(7) 0.0729(13) Uiso 0.280(3) 1 d PD A 2
Cl2C Cl 0.8095(4) 0.5849(3) 0.5138(5) 0.0729(13) Uiso 0.280(3) 1 d PD A 2
C2C C 0.7886(10) 0.6352(5) 0.4808(13) 0.0729(13) Uiso 0.280(3) 1 d PD A 2
Cl3C Cl 0.6901(4) 0.6042(4) 0.4986(5) 0.0729(13) Uiso 0.280(3) 1 d PD A 2
C3C C 0.7335(9) 0.6452(8) 0.486(3) 0.0729(13) Uiso 0.280(3) 1 d PD A 2
Cl4C Cl 0.6701(4) 0.7157(4) 0.4699(6) 0.0729(13) Uiso 0.280(3) 1 d PD A 2
C4C C 0.7253(7) 0.6875(9) 0.480(2) 0.0729(13) Uiso 0.280(3) 1 d PD A 2
Cl5C Cl 0.7805(5) 0.7669(3) 0.4778(5) 0.0729(13) Uiso 0.280(3) 1 d PD A 2
C5C C 0.7752(10) 0.7092(4) 0.4661(13) 0.0729(13) Uiso 0.280(3) 1 d PD A 2
C6C C 0.7950(17) 0.6940(12) 0.3977(13) 0.0729(13) Uiso 0.280(3) 1 d PD A 2
H6C H 0.8285 0.7084 0.3948 0.087 Uiso 0.280(3) 1 calc PR A 2
C8C C 0.7878(9) 0.6090(11) 0.360(2) 0.0729(13) Uiso 0.280(3) 1 d PD A 2
H19 H 0.8022 0.6157 0.3162 0.087 Uiso 0.280(3) 1 calc PR A 2
H20 H 0.7987 0.5785 0.3727 0.087 Uiso 0.280(3) 1 calc PR A 2
O11C O 0.7200(12) 0.6909(5) 0.3365(16) 0.0729(13) Uiso 0.280(3) 1 d PD A 2
O10C O 0.7355(10) 0.6496(12) 0.2452(10) 0.0729(13) Uiso 0.280(3) 1 d PD A 2
Cl1D Cl 0.6372(6) 0.7136(5) 0.9934(8) 0.115(2) Uiso 0.280(3) 1 d PD A 2
Cl2D Cl 0.6419(6) 0.5987(5) 0.9782(8) 0.115(2) Uiso 0.280(3) 1 d PD A 2
Cl5D Cl 0.7580(6) 0.7500(5) 0.9924(8) 0.115(2) Uiso 0.280(3) 1 d PD A 2
Cl3D Cl 0.7564(6) 0.5665(5) 0.9803(8) 0.115(2) Uiso 0.280(3) 1 d PD A 2
Cl4D Cl 0.8323(6) 0.6633(6) 0.9839(8) 0.115(2) Uiso 0.280(3) 1 d PD A 2
S10D S 0.7835(6) 0.6331(6) 0.7911(8) 0.115(2) Uiso 0.280(3) 1 d PD A 2
O9D O 0.7443(11) 0.6059(10) 0.8356(16) 0.115(2) Uiso 0.280(3) 1 d PD A 2
C1D C 0.6901(11) 0.6811(14) 1.0033(9) 0.115(2) Uiso 0.280(3) 1 d PD A 2
C2D C 0.6882(12) 0.6372(11) 0.961(2) 0.115(2) Uiso 0.280(3) 1 d PD A 2
C3D C 0.7415(16) 0.6218(7) 0.968(3) 0.115(2) Uiso 0.280(3) 1 d PD A 2
C4D C 0.7698(8) 0.6564(15) 0.971(3) 0.115(2) Uiso 0.280(3) 1 d PD A 2
C5D C 0.7373(16) 0.6980(8) 0.9660(19) 0.115(2) Uiso 0.280(3) 1 d PD A 2
Cl6D Cl 0.7009(6) 0.6720(6) 1.0889(7) 0.115(2) Uiso 0.280(3) 1 d PD A 2
C6D C 0.7191(19) 0.7022(17) 0.8937(19) 0.115(2) Uiso 0.280(3) 1 d PD A 2
H6D H 0.6952 0.7278 0.8925 0.139 Uiso 0.280(3) 1 calc PR A 2
C7D C 0.687(2) 0.6576(15) 0.8906(18) 0.115(2) Uiso 0.280(3) 1 d PD A 2
H7D H 0.6521 0.6683 0.8849 0.139 Uiso 0.280(3) 1 calc PR A 2
C8D C 0.6946(14) 0.6240(15) 0.836(3) 0.115(2) Uiso 0.280(3) 1 d PD A 2
H21 H 0.6705 0.5991 0.8408 0.139 Uiso 0.280(3) 1 calc PR A 2
H22 H 0.6881 0.6387 0.7930 0.139 Uiso 0.280(3) 1 calc PR A 2
O11D O 0.7938(15) 0.6760(9) 0.8368(18) 0.115(2) Uiso 0.280(3) 1 d PD A 2
C12D C 0.7548(16) 0.7092(14) 0.837(3) 0.115(2) Uiso 0.280(3) 1 d PD A 2
H12G H 0.7363 0.7076 0.7952 0.139 Uiso 0.280(3) 1 calc PR A 2
H12H H 0.7698 0.7394 0.8405 0.139 Uiso 0.280(3) 1 calc PR A 2
O10D O 0.7549(15) 0.6484(15) 0.7351(16) 0.115(2) Uiso 0.280(3) 1 d PD A 2

loop_
_atom_site_aniso_label
_atom_site_aniso_U_11
_atom_site_aniso_U_22
_atom_site_aniso_U_33
_atom_site_aniso_U_23
_atom_site_aniso_U_13
_atom_site_aniso_U_12
C1A1 0.032(5) 0.076(8) 0.086(8) 0.040(7) -0.013(5) -0.024(6)
C2A1 0.093(10) 0.042(6) 0.085(8) 0.004(6) -0.017(7) -0.019(6)
O3A1 0.122(7) 0.051(4) 0.073(5) -0.026(4) -0.038(5) 0.005(5)
C3A1 0.073(8) 0.045(6) 0.067(7) 0.001(5) -0.016(6) -0.004(6)
O4A1 0.050(4) 0.030(3) 0.047(3) 0.011(3) -0.001(3) -0.006(3)
O5A1 0.046(4) 0.059(4) 0.088(5) 0.027(4) 0.011(4) -0.012(4)
C5A1 0.035(5) 0.040(5) 0.085(7) 0.024(5) 0.002(5) -0.011(5)
O6A1 0.080(5) 0.045(4) 0.050(4) 0.010(3) 0.001(4) -0.003(4)
C7A1 0.042(6) 0.063(7) 0.135(11) -0.038(7) -0.028(7) -0.016(6)
C8A1 0.149(13) 0.052(7) 0.052(6) -0.002(5) -0.001(7) 0.007(8)
C1A2 0.064(7) 0.038(5) 0.059(6) 0.016(5) -0.006(5) 0.000(5)
O2A2 0.068(5) 0.043(4) 0.051(4) -0.011(3) 0.008(3) -0.011(3)
C2A2 0.056(6) 0.041(5) 0.036(5) 0.003(4) -0.002(4) -0.003(5)
O3A2 0.090(6) 0.049(4) 0.045(4) -0.005(3) 0.022(4) -0.002(4)
C3A2 0.038(5) 0.044(5) 0.029(4) -0.003(4) 0.007(4) 0.006(4)
O4A2 0.038(3) 0.039(3) 0.043(3) 0.012(3) -0.002(3) 0.005(3)
C4A2 0.037(5) 0.036(5) 0.041(5) -0.009(4) 0.001(4) 0.014(4)
O5A2 0.057(4) 0.033(3) 0.036(3) 0.006(2) 0.000(3) 0.003(3)
C5A2 0.045(5) 0.037(5) 0.030(4) 0.011(3) 0.001(4) 0.005(4)
O6A2 0.080(5) 0.100(6) 0.030(3) 0.002(4) -0.008(3) 0.031(5)
C6A2 0.052(6) 0.060(6) 0.034(5) 0.008(4) -0.008(4) 0.003(5)
C7A2 0.117(10) 0.049(6) 0.043(5) -0.012(5) 0.008(6) 0.019(7)
C1A3 0.037(5) 0.059(6) 0.033(4) -0.002(4) -0.006(4) 0.007(5)
O2A3 0.036(4) 0.067(4) 0.038(3) -0.007(3) 0.004(3) 0.001(3)
C2A3 0.026(5) 0.061(6) 0.035(5) -0.001(4) -0.005(4) 0.000(4)
O3A3 0.050(4) 0.065(4) 0.043(4) 0.007(3) 0.008(3) -0.007(3)
C3A3 0.035(5) 0.075(7) 0.037(5) 0.007(5) -0.009(4) -0.008(5)
O4A3 0.037(3) 0.047(4) 0.041(3) 0.001(3) -0.005(3) -0.007(3)
C4A3 0.030(5) 0.063(6) 0.035(5) 0.005(4) -0.006(4) -0.003(5)
O5A3 0.042(4) 0.051(4) 0.037(3) 0.002(3) -0.004(3) 0.008(3)
C5A3 0.029(5) 0.059(6) 0.042(5) 0.000(4) -0.006(4) -0.005(5)
O6A3 0.066(5) 0.069(5) 0.052(4) -0.009(4) -0.012(3) 0.000(4)
C6A3 0.049(6) 0.071(7) 0.050(6) 0.010(5) -0.009(5) 0.002(6)
C7A3 0.041(6) 0.116(10) 0.063(7) -0.024(7) 0.005(5) 0.010(7)
C8A3 0.104(11) 0.101(10) 0.051(7) -0.018(7) -0.006(6) -0.004(9)
C1A4 0.047(6) 0.063(6) 0.042(5) 0.000(5) 0.005(4) -0.028(5)
O2A4 0.083(5) 0.060(4) 0.049(4) 0.009(3) 0.028(4) -0.007(4)
C2A4 0.064(7) 0.049(6) 0.043(5) -0.001(4) 0.015(5) -0.018(5)
O3A4 0.100(6) 0.077(5) 0.055(4) 0.019(4) -0.001(4) 0.008(5)
C3A4 0.083(8) 0.043(6) 0.050(6) 0.005(5) -0.003(5) -0.007(6)
O4A4 0.062(5) 0.039(4) 0.064(4) 0.002(3) -0.014(3) -0.002(3)
C4A4 0.048(6) 0.038(5) 0.057(6) 0.001(4) 0.001(4) -0.017(5)
O5A4 0.052(4) 0.070(5) 0.043(3) -0.013(3) -0.002(3) -0.022(4)
C5A4 0.039(5) 0.041(5) 0.051(5) -0.003(4) -0.002(4) -0.006(4)
O6A4 0.064(5) 0.079(6) 0.092(6) -0.025(5) -0.009(4) -0.012(5)
C6A4 0.073(8) 0.052(6) 0.079(8) -0.009(6) 0.013(6) -0.015(6)
C1A5 0.086(9) 0.021(5) 0.096(9) -0.012(5) -0.010(7) -0.010(5)
O2A5 0.076(6) 0.042(4) 0.116(7) 0.030(4) 0.020(5) 0.000(4)
C2A5 0.049(6) 0.037(5) 0.082(7) 0.006(5) 0.011(6) 0.008(5)
O3A5 0.048(4) 0.055(4) 0.065(4) 0.017(3) 0.011(3) 0.007(3)
C3A5 0.059(6) 0.030(5) 0.060(6) 0.003(4) -0.003(5) 0.007(5)
O4A5 0.049(4) 0.035(3) 0.041(3) 0.004(3) 0.006(3) -0.001(3)
C4A5 0.069(7) 0.031(5) 0.049(5) -0.007(4) 0.009(5) 0.007(5)
O5A5 0.098(6) 0.055(4) 0.061(4) -0.026(4) 0.008(4) -0.023(4)
C5A5 0.081(8) 0.037(5) 0.070(7) -0.011(5) 0.006(6) -0.021(6)
C6A5 0.127(12) 0.073(8) 0.070(8) 0.000(6) 0.003(8) -0.033(9)
C7A5 0.137(13) 0.062(8) 0.076(8) 0.010(6) -0.001(8) -0.019(8)
C1A6 0.049(6) 0.045(6) 0.061(6) 0.011(5) 0.021(5) 0.022(5)
O2A6 0.060(5) 0.066(5) 0.062(4) 0.036(4) -0.011(4) -0.014(4)
O3A6 0.057(4) 0.070(5) 0.055(4) 0.019(4) -0.009(3) -0.019(4)
C3A6 0.036(5) 0.039(5) 0.062(6) 0.014(4) 0.002(5) 0.003(4)
O4A6 0.029(3) 0.036(3) 0.056(4) 0.007(3) 0.008(3) 0.001(3)
C4A6 0.033(5) 0.070(7) 0.058(6) -0.003(5) 0.018(5) 0.008(5)
O5A6 0.067(5) 0.056(4) 0.061(4) -0.007(3) 0.032(4) 0.010(4)
C5A6 0.065(7) 0.051(6) 0.051(6) 0.005(5) 0.026(5) -0.006(5)
O6A6 0.129(8) 0.103(7) 0.054(5) -0.018(5) 0.000(5) 0.012(6)
C6A6 0.075(8) 0.083(8) 0.044(6) 0.008(6) 0.010(5) 0.000(7)
C7A6 0.057(7) 0.107(10) 0.086(8) 0.044(8) -0.028(6) -0.037(7)
C1A7 0.037(5) 0.059(6) 0.051(6) 0.012(5) -0.001(4) -0.009(5)
O2A7 0.032(4) 0.065(4) 0.060(4) 0.010(3) -0.012(3) -0.008(3)
C2A7 0.042(6) 0.056(6) 0.056(6) 0.008(5) -0.005(4) -0.018(5)
O3A7 0.068(5) 0.047(4) 0.060(4) -0.005(3) -0.015(4) -0.006(4)
C3A7 0.035(5) 0.051(6) 0.054(6) 0.005(5) 0.006(4) -0.013(5)
O4A7 0.040(4) 0.045(4) 0.081(5) 0.016(3) -0.006(3) -0.008(3)
C4A7 0.038(6) 0.047(5) 0.064(6) -0.005(5) 0.004(4) -0.028(5)
O5A7 0.038(4) 0.061(4) 0.050(4) 0.010(3) 0.011(3) -0.004(3)
C5A7 0.027(5) 0.057(6) 0.057(6) 0.017(5) 0.005(4) -0.005(5)
O6A7 0.072(5) 0.105(6) 0.060(5) 0.017(5) 0.005(4) -0.009(5)
C6A7 0.053(6) 0.070(7) 0.047(6) 0.003(5) 0.000(5) 0.006(6)
C7A7 0.042(6) 0.090(8) 0.058(6) -0.003(6) -0.002(5) -0.005(6)
C8A7 0.081(9) 0.168(15) 0.055(7) 0.012(9) 0.004(7) -0.002(10)
O2B1 0.051(4) 0.037(3) 0.047(3) -0.016(3) -0.003(3) -0.008(3)
C2B1 0.062(6) 0.027(4) 0.051(5) -0.009(4) -0.015(5) 0.004(5)
O3B1 0.043(4) 0.062(4) 0.061(4) -0.032(3) 0.005(3) 0.007(3)
C3B1 0.030(5) 0.035(5) 0.045(5) -0.009(4) 0.005(4) 0.000(4)
O4B1 0.026(3) 0.037(3) 0.039(3) 0.004(2) 0.002(2) -0.001(3)
C4B1 0.030(5) 0.027(4) 0.050(5) 0.000(4) 0.002(4) -0.004(4)
O5B1 0.037(3) 0.038(3) 0.040(3) 0.001(3) -0.004(3) -0.007(3)
O6B1 0.045(4) 0.033(3) 0.047(3) -0.003(3) -0.018(3) -0.005(3)
C6B1 0.039(5) 0.037(5) 0.042(5) -0.008(4) -0.001(4) -0.010(4)
C7B1 0.061(7) 0.047(6) 0.053(6) -0.014(5) 0.007(5) -0.017(5)
C8B1 0.059(7) 0.073(7) 0.049(6) -0.003(5) -0.029(5) 0.003(6)
C1B2 0.027(4) 0.028(4) 0.039(4) 0.008(3) -0.004(3) -0.003(4)
O2B2 0.033(3) 0.067(4) 0.044(3) -0.009(3) 0.002(3) 0.009(3)
C2B2 0.041(5) 0.045(5) 0.040(5) -0.001(4) 0.002(4) 0.001(4)
O3B2 0.033(3) 0.072(4) 0.061(4) 0.027(3) 0.009(3) 0.003(3)
O4B2 0.023(3) 0.038(3) 0.084(4) 0.023(3) -0.016(3) -0.007(3)
C4B2 0.030(5) 0.032(5) 0.045(5) 0.009(4) -0.009(4) 0.004(4)
O5B2 0.035(3) 0.032(3) 0.036(3) 0.001(2) 0.001(2) 0.001(3)
C5B2 0.028(4) 0.029(4) 0.050(5) 0.018(4) -0.002(4) -0.003(4)
O6B2 0.029(3) 0.037(3) 0.053(4) -0.013(3) -0.003(3) 0.006(3)
C7B2 0.045(6) 0.090(8) 0.046(5) -0.032(5) 0.008(5) 0.001(6)
O2B3 0.041(5) 0.095(6) 0.139(8) 0.049(6) 0.030(5) -0.001(5)
C2B3 0.027(6) 0.067(8) 0.167(14) 0.037(9) 0.016(7) 0.007(6)
O3B3 0.060(5) 0.082(6) 0.140(8) 0.076(6) -0.004(5) -0.008(5)
C3B3 0.043(7) 0.064(7) 0.117(10) 0.050(7) 0.001(6) -0.016(6)
C4B3 0.039(6) 0.058(7) 0.098(9) 0.029(6) -0.037(6) -0.013(5)
O5B3 0.059(5) 0.042(4) 0.104(6) 0.025(4) -0.047(4) -0.009(4)
C5B3 0.048(6) 0.048(6) 0.089(8) 0.026(6) -0.025(6) -0.004(5)
C6B3 0.119(11) 0.042(6) 0.073(7) 0.013(6) -0.059(7) -0.026(7)
O2B4 0.050(4) 0.056(4) 0.096(6) 0.030(4) 0.003(4) -0.005(4)
C2B4 0.062(7) 0.035(5) 0.077(7) 0.031(5) -0.019(6) -0.018(5)
O3B4 0.058(4) 0.049(4) 0.059(4) 0.017(3) -0.019(3) -0.007(4)
C3B4 0.062(7) 0.035(5) 0.054(6) 0.019(4) -0.022(5) -0.015(5)
O4B4 0.043(4) 0.022(3) 0.044(3) 0.006(2) -0.018(3) -0.007(3)
O6B4 0.117(6) 0.032(3) 0.049(4) 0.002(3) -0.019(4) 0.013(4)
C6B4 0.083(8) 0.034(5) 0.046(5) 0.004(4) -0.016(5) 0.001(5)
C7B4 0.080(9) 0.080(8) 0.070(7) 0.014(6) -0.019(6) -0.012(7)
C1B5 0.052(6) 0.034(5) 0.076(7) 0.016(5) -0.013(6) -0.008(5)
O2B5 0.071(5) 0.097(6) 0.066(5) 0.060(4) -0.036(4) -0.028(5)
C2B5 0.059(7) 0.047(6) 0.089(8) 0.027(6) -0.044(6) -0.004(5)
O3B5 0.062(5) 0.107(6) 0.075(5) 0.051(5) -0.038(4) -0.032(5)
C3B5 0.068(7) 0.058(6) 0.052(6) 0.032(5) -0.033(5) -0.024(6)
O4B5 0.038(4) 0.047(4) 0.049(3) 0.001(3) -0.001(3) -0.004(3)
C4B5 0.047(6) 0.031(5) 0.062(6) 0.005(4) -0.003(5) 0.008(4)
O5B5 0.054(4) 0.038(4) 0.079(5) -0.016(3) -0.014(4) -0.001(3)
C5B5 0.040(5) 0.044(5) 0.061(6) -0.010(5) -0.008(5) -0.004(5)
C6B5 0.073(8) 0.095(9) 0.057(7) 0.003(6) 0.001(6) -0.004(7)
C1B6 0.058(7) 0.036(5) 0.091(8) 0.004(6) 0.020(6) 0.006(5)
O2B6 0.085(6) 0.056(5) 0.091(6) 0.019(4) -0.047(5) -0.021(4)
C2B6 0.027(5) 0.062(7) 0.104(9) -0.013(7) 0.006(6) -0.019(5)
O3B6 0.058(4) 0.046(4) 0.075(5) -0.001(3) -0.022(4) -0.014(4)
O4B6 0.040(4) 0.040(3) 0.040(3) -0.003(3) 0.010(3) -0.003(3)
C4B6 0.036(5) 0.059(6) 0.071(7) -0.013(5) 0.011(5) -0.002(5)
O5B6 0.074(5) 0.060(5) 0.095(6) -0.026(4) 0.037(5) 0.000(4)
C5B6 0.071(7) 0.055(6) 0.045(5) -0.020(5) 0.024(5) -0.013(6)
C1B7 0.034(5) 0.052(5) 0.032(4) 0.007(4) -0.001(4) -0.007(4)
O2B7 0.055(4) 0.049(4) 0.033(3) 0.002(3) -0.015(3) -0.009(3)
C2B7 0.028(4) 0.050(5) 0.035(4) 0.010(4) -0.015(4) -0.016(4)
O3B7 0.078(5) 0.047(4) 0.038(3) -0.010(3) -0.019(3) 0.005(4)
C3B7 0.035(5) 0.048(5) 0.033(4) -0.005(4) -0.001(4) -0.007(4)
O4B7 0.026(3) 0.041(3) 0.035(3) 0.002(2) -0.003(2) -0.004(3)
C4B7 0.038(5) 0.037(5) 0.046(5) 0.000(4) 0.002(4) -0.006(4)
O5B7 0.021(3) 0.066(4) 0.032(3) 0.004(3) 0.002(2) 0.001(3)
C5B7 0.033(5) 0.049(5) 0.039(5) 0.000(4) 0.000(4) -0.003(4)
O6B7 0.046(4) 0.126(7) 0.051(4) 0.042(4) -0.002(3) 0.025(4)

loop_
_atom_type_symbol
_atom_type_description
_atom_type_scat_dispersion_real
_atom_type_scat_dispersion_imag
_atom_type_scat_source
C C 0.0033 0.0016 'International Tables Vol C Tables 4.2.6.8 and 6.1.1.4'
H H 0.0000 0.0000 'International Tables Vol C Tables 4.2.6.8 and 6.1.1.4'
O O 0.0106 0.0060 'International Tables Vol C Tables 4.2.6.8 and 6.1.1.4'
S S 0.1246 0.1234 'International Tables Vol C Tables 4.2.6.8 and 6.1.1.4'
Cl Cl 0.1484 0.1585 'International Tables Vol C Tables 4.2.6.8 and 6.1.1.4'

loop_
_geom_angle_atom_site_label_1
_geom_angle_atom_site_label_2
_geom_angle_atom_site_label_3
_geom_angle
C5A C1A C2A 92.2(5)
C5A C1A Cl1A 114.1(6)
C2A C1A Cl1A 114.7(6)
C5A C1A Cl6A 114.1(6)
C2A C1A Cl6A 112.5(6)
Cl1A C1A Cl6A 108.6(4)
C3A C2A C1A 98.4(6)
C3A C2A C7A 108.2(9)
C1A C2A C7A 100.1(6)
C3A C2A Cl2A 118.0(7)
C1A C2A Cl2A 115.6(7)
C7A C2A Cl2A 114.1(6)
C4A C3A C2A 108.2(7)
C4A C3A Cl3A 129.6(8)
C2A C3A Cl3A 122.2(7)
C3A C4A C5A 108.9(7)
C3A C4A Cl4A 127.2(7)
C5A C4A Cl4A 123.9(6)
C4A C5A C6A 109.4(9)
C4A C5A C1A 97.8(6)
C6A C5A C1A 102.2(6)
C4A C5A Cl5A 116.8(6)
C6A C5A Cl5A 112.1(6)
C1A C5A Cl5A 116.9(6)
C12A C6A C5A 117.2(10)
C12A C6A C7A 118.0(9)
C5A C6A C7A 101.4(7)
C12A C6A H6A 106.4
C5A C6A H6A 106.4
C7A C6A H6A 106.4
C8A C7A C2A 114.7(9)
C8A C7A C6A 118.7(9)
C2A C7A C6A 103.2(7)
C8A C7A H7A 106.5
C2A C7A H7A 106.5
C6A C7A H7A 106.5
O9A C8A C7A 113.0(10)
O9A C8A H8A1 109.0
C7A C8A H8A1 109.0
O9A C8A H8A2 109.0
C7A C8A H8A2 109.0
H8A1 C8A H8A2 107.8
C8A O9A S10A 121.8(8)
O10A S10A O11A 108.5(6)
O10A S10A O9A 107.1(7)
O11A S10A O9A 100.9(5)
C12A O11A S10A 116.6(8)
O11A C12A C6A 114.6(10)
O11A C12A H12A 108.6
C6A C12A H12A 108.6
O11A C12A H12B 108.6
C6A C12A H12B 108.6
H12A C12A H12B 107.6
O5A1 C1A1 O4A7 109.1(9)
O5A1 C1A1 C2A1 110.8(9)
O4A7 C1A1 C2A1 110.8(9)
O5A1 C1A1 H1A1 108.7
O4A7 C1A1 H1A1 108.7
C2A1 C1A1 H1A1 108.7
C7A1 O2A1 C2A1 110.4(10)
O2A1 C2A1 C1A1 108.7(10)
O2A1 C2A1 C3A1 108.8(10)
C1A1 C2A1 C3A1 111.3(9)
O2A1 C2A1 H2A1 109.4
C1A1 C2A1 H2A1 109.4
C3A1 C2A1 H2A1 109.4
C3A1 O3A1 H3A1 109.5
O3A1 C3A1 C4A1 115.1(9)
O3A1 C3A1 C2A1 106.1(9)
C4A1 C3A1 C2A1 109.8(10)
O3A1 C3A1 H1 108.6
C4A1 C3A1 H1 108.6
C2A1 C3A1 H1 108.6
C1A2 O4A1 C4A1 119.6(7)
O4A1 C4A1 C3A1 106.3(8)
O4A1 C4A1 C5A1 109.8(8)
C3A1 C4A1 C5A1 114.3(9)
O4A1 C4A1 H4A1 108.8
C3A1 C4A1 H4A1 108.8
C5A1 C4A1 H4A1 108.8
C1A1 O5A1 C5A1 112.4(7)
O5A1 C5A1 C4A1 108.1(8)
O5A1 C5A1 C6A1 106.9(8)
C4A1 C5A1 C6A1 115.8(8)
O5A1 C5A1 H5A1 108.6
C4A1 C5A1 H5A1 108.6
C6A1 C5A1 H5A1 108.6
C8A1 O6A1 C6A1 110.3(8)
O6A1 C6A1 C5A1 109.8(7)
O6A1 C6A1 H6A1 109.7
C5A1 C6A1 H6A1 109.7
O6A1 C6A1 H6A2 109.7
C5A1 C6A1 H6A2 109.7
H6A1 C6A1 H6A2 108.2
O2A1 C7A1 H7A1 109.5
O2A1 C7A1 H7A2 109.5
H7A1 C7A1 H7A2 109.5
O2A1 C7A1 H7A3 109.5
H7A1 C7A1 H7A3 109.5
H7A2 C7A1 H7A3 109.5
O6A1 C8A1 H15 109.5
O6A1 C8A1 H16 109.5
H15 C8A1 H16 109.5
O6A1 C8A1 H8A3 109.5
H15 C8A1 H8A3 109.5
H16 C8A1 H8A3 109.5
O4A1 C1A2 O5A2 110.9(8)
O4A1 C1A2 C2A2 110.1(7)
O5A2 C1A2 C2A2 111.3(8)
O4A1 C1A2 H1A2 108.1
O5A2 C1A2 H1A2 108.1
C2A2 C1A2 H1A2 108.1
C2A2 O2A2 C7A2 114.9(8)
O2A2 C2A2 C1A2 107.1(8)
O2A2 C2A2 C3A2 111.3(7)
C1A2 C2A2 C3A2 109.2(7)
O2A2 C2A2 H2A2 109.7
C1A2 C2A2 H2A2 109.7
C3A2 C2A2 H2A2 109.7
C3A2 O3A2 H3A2 109.5
O3A2 C3A2 C2A2 109.0(7)
O3A2 C3A2 C4A2 110.9(7)
C2A2 C3A2 C4A2 108.7(7)
O3A2 C3A2 H2 109.4
C2A2 C3A2 H2 109.4
C4A2 C3A2 H2 109.4
C1A3 O4A2 C4A2 116.5(6)
O4A2 C4A2 C3A2 105.4(7)
O4A2 C4A2 C5A2 108.3(6)
C3A2 C4A2 C5A2 112.3(7)
O4A2 C4A2 H4A2 110.2
C3A2 C4A2 H4A2 110.2
C5A2 C4A2 H4A2 110.2
C1A2 O5A2 C5A2 111.8(6)
O5A2 C5A2 C6A2 106.5(6)
O5A2 C5A2 C4A2 108.4(7)
C6A2 C5A2 C4A2 114.5(8)
O5A2 C5A2 H5A2 109.1
C6A2 C5A2 H5A2 109.1
C4A2 C5A2 H5A2 109.1
C8A2 O6A2 C6A2 115.3(11)
O6A2 C6A2 C5A2 110.1(8)
O6A2 C6A2 H6A3 109.6
C5A2 C6A2 H6A3 109.6
O6A2 C6A2 H6A4 109.6
C5A2 C6A2 H6A4 109.6
H6A3 C6A2 H6A4 108.2
O2A2 C7A2 H7A4 109.5
O2A2 C7A2 H7A5 109.5
H7A4 C7A2 H7A5 109.5
O2A2 C7A2 H7A6 109.5
H7A4 C7A2 H7A6 109.5
H7A5 C7A2 H7A6 109.5
O6A2 C8A2 H8A4 109.5
O6A2 C8A2 H8A5 109.5
H8A4 C8A2 H8A5 109.5
O6A2 C8A2 H8A6 109.5
H8A4 C8A2 H8A6 109.5
H8A5 C8A2 H8A6 109.5
O5A3 C1A3 O4A2 110.8(7)
O5A3 C1A3 C2A3 112.0(8)
O4A2 C1A3 C2A3 108.9(6)
O5A3 C1A3 H1A3 108.3
O4A2 C1A3 H1A3 108.3
C2A3 C1A3 H1A3 108.3
C7A3 O2A3 C2A3 113.5(7)
O2A3 C2A3 C1A3 108.8(7)
O2A3 C2A3 C3A3 111.3(7)
C1A3 C2A3 C3A3 109.6(7)
O2A3 C2A3 H2A3 109.0
C1A3 C2A3 H2A3 109.0
C3A3 C2A3 H2A3 109.0
C3A3 O3A3 H3A3 109.5
O3A3 C3A3 C4A3 113.1(8)
O3A3 C3A3 C2A3 106.3(7)
C4A3 C3A3 C2A3 110.2(7)
O3A3 C3A3 H3 109.0
C4A3 C3A3 H3 109.0
C2A3 C3A3 H3 109.0
C1A4 O4A3 C4A3 119.7(7)
O4A3 C4A3 C3A3 108.1(7)
O4A3 C4A3 C5A3 109.1(7)
C3A3 C4A3 C5A3 112.4(8)
O4A3 C4A3 H4A3 109.1
C3A3 C4A3 H4A3 109.1
C5A3 C4A3 H4A3 109.1
C1A3 O5A3 C5A3 113.1(6)
O5A3 C5A3 C6A3 106.9(7)
O5A3 C5A3 C4A3 110.1(7)
C6A3 C5A3 C4A3 116.1(8)
O5A3 C5A3 H5A3 107.8
C6A3 C5A3 H5A3 107.8
C4A3 C5A3 H5A3 107.8
C6A3 O6A3 C8A3 108.9(9)
O6A3 C6A3 C5A3 109.1(8)
O6A3 C6A3 H6A5 109.9
C5A3 C6A3 H6A5 109.9
O6A3 C6A3 H6A6 109.9
C5A3 C6A3 H6A6 109.9
H6A5 C6A3 H6A6 108.3
O2A3 C7A3 H7A7 109.5
O2A3 C7A3 H7A8 109.5
H7A7 C7A3 H7A8 109.5
O2A3 C7A3 H7A9 109.5
H7A7 C7A3 H7A9 109.5
H7A8 C7A3 H7A9 109.5
O6A3 C8A3 H8A7 109.5
O6A3 C8A3 H8A8 109.5
H8A7 C8A3 H8A8 109.5
O6A3 C8A3 H8A9 109.5
H8A7 C8A3 H8A9 109.5
H8A8 C8A3 H8A9 109.5
O4A3 C1A4 O5A4 110.2(7)
O4A3 C1A4 C2A4 108.2(7)
O5A4 C1A4 C2A4 110.8(8)
O4A3 C1A4 H1A4 109.2
O5A4 C1A4 H1A4 109.2
C2A4 C1A4 H1A4 109.2
C7A4 O2A4 C2A4 119.0(9)
O2A4 C2A4 C1A4 110.4(8)
O2A4 C2A4 C3A4 111.5(8)
C1A4 C2A4 C3A4 111.3(8)
O2A4 C2A4 H2A4 107.8
C1A4 C2A4 H2A4 107.8
C3A4 C2A4 H2A4 107.8
C3A4 O3A4 H3A4 109.5
O3A4 C3A4 C4A4 113.7(8)
O3A4 C3A4 C2A4 106.7(9)
C4A4 C3A4 C2A4 110.3(9)
O3A4 C3A4 H4 108.7
C4A4 C3A4 H4 108.7
C2A4 C3A4 H4 108.7
C4A4 O4A4 C1A5 118.8(8)
O4A4 C4A4 C5A4 108.5(7)
O4A4 C4A4 C3A4 106.1(8)
C5A4 C4A4 C3A4 113.7(8)
O4A4 C4A4 H4A4 109.5
C5A4 C4A4 H4A4 109.5
C3A4 C4A4 H4A4 109.5
C1A4 O5A4 C5A4 115.3(7)
O5A4 C5A4 C4A4 109.8(8)
O5A4 C5A4 C6A4 108.7(8)
C4A4 C5A4 C6A4 114.7(8)
O5A4 C5A4 H5A4 107.8
C4A4 C5A4 H5A4 107.8
C6A4 C5A4 H5A4 107.8
C6A4 O6A4 C8A4 110.9(10)
O6A4 C6A4 C5A4 110.7(9)
O6A4 C6A4 H6A7 109.5
C5A4 C6A4 H6A7 109.5
O6A4 C6A4 H6A8 109.5
C5A4 C6A4 H6A8 109.5
H6A7 C6A4 H6A8 108.1
O2A4 C7A4 H7AX 109.5
O2A4 C7A4 H7AY 109.5
H7AX C7A4 H7AY 109.5
O2A4 C7A4 H7AZ 109.5
H7AX C7A4 H7AZ 109.5
H7AY C7A4 H7AZ 109.5
O6A4 C8A4 H8AX 109.5
O6A4 C8A4 H8AY 109.5
H8AX C8A4 H8AY 109.5
O6A4 C8A4 H8AZ 109.5
H8AX C8A4 H8AZ 109.5
H8AY C8A4 H8AZ 109.5
O5A5 C1A5 O4A4 110.5(8)
O5A5 C1A5 C2A5 111.7(10)
O4A4 C1A5 C2A5 108.8(8)
O5A5 C1A5 H1A5 108.6
O4A4 C1A5 H1A5 108.6
C2A5 C1A5 H1A5 108.6
C7A5 O2A5 C2A5 119.1(10)
O2A5 C2A5 C3A5 113.7(9)
O2A5 C2A5 C1A5 107.1(9)
C3A5 C2A5 C1A5 109.5(8)
O2A5 C2A5 H2A5 108.8
C3A5 C2A5 H2A5 108.8
C1A5 C2A5 H2A5 108.8
C3A5 O3A5 H3A5 109.5
O3A5 C3A5 C2A5 108.6(8)
O3A5 C3A5 C4A5 110.4(8)
C2A5 C3A5 C4A5 107.6(8)
O3A5 C3A5 H5 110.1
C2A5 C3A5 H5 110.1
C4A5 C3A5 H5 110.1
C1A6 O4A5 C4A5 120.0(7)
O4A5 C4A5 C5A5 109.0(7)
O4A5 C4A5 C3A5 107.5(7)
C5A5 C4A5 C3A5 111.7(9)
O4A5 C4A5 H4A5 109.5
C5A5 C4A5 H4A5 109.5
C3A5 C4A5 H4A5 109.5
C1A5 O5A5 C5A5 113.6(8)
O5A5 C5A5 C6A5 107.7(9)
O5A5 C5A5 C4A5 110.1(8)
C6A5 C5A5 C4A5 114.1(10)
O5A5 C5A5 H5A5 108.3
C6A5 C5A5 H5A5 108.3
C4A5 C5A5 H5A5 108.3
C6A5 O6A5 C8A5 118.0(12)
O6A5 C6A5 C5A5 108.6(10)
O6A5 C6A5 H6A9 110.0
C5A5 C6A5 H6A9 110.0
O6A5 C6A5 H6AX 110.0
C5A5 C6A5 H6AX 110.0
H6A9 C6A5 H6AX 108.3
O2A5 C7A5 H7AA 109.5
O2A5 C7A5 H7AB 109.5
H7AA C7A5 H7AB 109.5
O2A5 C7A5 H7AC 109.5
H7AA C7A5 H7AC 109.5
H7AB C7A5 H7AC 109.5
O6A5 C8A5 H8AA 109.5
O6A5 C8A5 H8AB 109.5
H8AA C8A5 H8AB 109.5
O6A5 C8A5 H8AC 109.5
H8AA C8A5 H8AC 109.5
H8AB C8A5 H8AC 109.5
O5A6 C1A6 O4A5 110.0(7)
O5A6 C1A6 C2A6 112.5(9)
O4A5 C1A6 C2A6 110.0(8)
O5A6 C1A6 H1A6 108.0
O4A5 C1A6 H1A6 108.0
C2A6 C1A6 H1A6 108.0
C2A6 O2A6 C7A6 113.9(8)
O2A6 C2A6 C1A6 109.3(8)
O2A6 C2A6 C3A6 113.1(9)
C1A6 C2A6 C3A6 108.3(8)
O2A6 C2A6 H2A6 108.7
C1A6 C2A6 H2A6 108.7
C3A6 C2A6 H2A6 108.7
C3A6 O3A6 H3A6 109.5
O3A6 C3A6 C4A6 108.7(8)
O3A6 C3A6 C2A6 107.3(7)
C4A6 C3A6 C2A6 113.5(8)
O3A6 C3A6 H6 109.1
C4A6 C3A6 H6 109.1
C2A6 C3A6 H6 109.1
C4A6 O4A6 C1A7 119.8(7)
O4A6 C4A6 C3A6 105.7(7)
O4A6 C4A6 C5A6 109.9(8)
C3A6 C4A6 C5A6 110.8(8)
O4A6 C4A6 H4A6 110.1
C3A6 C4A6 H4A6 110.1
C5A6 C4A6 H4A6 110.1
C1A6 O5A6 C5A6 113.5(7)
O5A6 C5A6 C6A6 105.3(8)
O5A6 C5A6 C4A6 108.5(8)
C6A6 C5A6 C4A6 111.7(9)
O5A6 C5A6 H5A6 110.4
C6A6 C5A6 H5A6 110.4
C4A6 C5A6 H5A6 110.4
C6A6 O6A6 C8A6 113.2(10)
O6A6 C6A6 C5A6 111.5(10)
O6A6 C6A6 H6AY 109.3
C5A6 C6A6 H6AY 109.3
O6A6 C6A6 H6AZ 109.3
C5A6 C6A6 H6AZ 109.3
H6AY C6A6 H6AZ 108.0
O2A6 C7A6 H7AD 109.5
O2A6 C7A6 H7AE 109.5
H7AD C7A6 H7AE 109.5
O2A6 C7A6 H7AF 109.5
H7AD C7A6 H7AF 109.5
H7AE C7A6 H7AF 109.5
O6A6 C8A6 H8AD 109.5
O6A6 C8A6 H8AE 109.5
H8AD C8A6 H8AE 109.5
O6A6 C8A6 H8AF 109.5
H8AD C8A6 H8AF 109.5
H8AE C8A6 H8AF 109.5
O5A7 C1A7 O4A6 109.8(7)
O5A7 C1A7 C2A7 111.7(8)
O4A6 C1A7 C2A7 107.4(7)
O5A7 C1A7 H1A7 109.3
O4A6 C1A7 H1A7 109.3
C2A7 C1A7 H1A7 109.3
C2A7 O2A7 C7A7 114.4(8)
O2A7 C2A7 C1A7 111.1(8)
O2A7 C2A7 C3A7 109.9(8)
C1A7 C2A7 C3A7 110.7(8)
O2A7 C2A7 H2A7 108.4
C1A7 C2A7 H2A7 108.4
C3A7 C2A7 H2A7 108.4
C3A7 O3A7 H3A7 109.5
O3A7 C3A7 C4A7 113.0(8)
O3A7 C3A7 C2A7 110.5(8)
C4A7 C3A7 C2A7 108.7(8)
O3A7 C3A7 H7 108.2
C4A7 C3A7 H7 108.2
C2A7 C3A7 H7 108.2
C4A7 O4A7 C1A1 116.4(7)
O4A7 C4A7 C3A7 106.6(8)
O4A7 C4A7 C5A7 111.9(8)
C3A7 C4A7 C5A7 111.0(8)
O4A7 C4A7 H4A7 109.1
C3A7 C4A7 H4A7 109.1
C5A7 C4A7 H4A7 109.1
C1A7 O5A7 C5A7 114.6(7)
O5A7 C5A7 C6A7 106.5(8)
O5A7 C5A7 C4A7 109.2(8)
C6A7 C5A7 C4A7 113.3(8)
O5A7 C5A7 H5A7 109.2
C6A7 C5A7 H5A7 109.2
C4A7 C5A7 H5A7 109.2
C6A7 O6A7 C8A7 109.7(10)
O6A7 C6A7 C5A7 110.4(9)
O6A7 C6A7 H6AA 109.6
C5A7 C6A7 H6AA 109.6
O6A7 C6A7 H6AB 109.6
C5A7 C6A7 H6AB 109.6
H6AA C6A7 H6AB 108.1
O2A7 C7A7 H7AG 109.5
O2A7 C7A7 H7AH 109.5
H7AG C7A7 H7AH 109.5
O2A7 C7A7 H7AI 109.5
H7AG C7A7 H7AI 109.5
H7AH C7A7 H7AI 109.5
O6A7 C8A7 H8AG 109.5
O6A7 C8A7 H8AH 109.5
H8AG C8A7 H8AH 109.5
O6A7 C8A7 H8AI 109.5
H8AG C8A7 H8AI 109.5
H8AH C8A7 H8AI 109.5
C2B C1B C5B 92.3(5)
C2B C1B Cl1B 115.9(6)
C5B C1B Cl1B 115.5(6)
C2B C1B Cl6B 113.2(6)
C5B C1B Cl6B 113.0(6)
Cl1B C1B Cl6B 106.8(4)
C3B C2B C7B 108.6(8)
C3B C2B C1B 98.5(6)
C7B C2B C1B 100.7(6)
C3B C2B Cl2B 116.1(6)
C7B C2B Cl2B 114.2(6)
C1B C2B Cl2B 116.7(6)
C4B C3B C2B 108.9(6)
C4B C3B Cl3B 126.4(8)
C2B C3B Cl3B 124.7(7)
C3B C4B C5B 108.1(7)
C3B C4B Cl4B 128.9(8)
C5B C4B Cl4B 123.0(6)
C4B C5B C6B 109.7(8)
C4B C5B C1B 98.9(6)
C6B C5B C1B 99.8(6)
C4B C5B Cl5B 116.8(6)
C6B C5B Cl5B 112.7(6)
C1B C5B Cl5B 117.0(7)
C12B C6B C5B 116.7(9)
C12B C6B C7B 115.6(8)
C5B C6B C7B 102.0(7)
C12B C6B H6B 107.3
C5B C6B H6B 107.3
C7B C6B H6B 107.3
C8B C7B C2B 115.8(8)
C8B C7B C6B 120.5(8)
C2B C7B C6B 102.7(7)
C8B C7B H7B 105.6
C2B C7B H7B 105.6
C6B C7B H7B 105.6
O9B C8B C7B 112.0(8)
O9B C8B H8B1 109.2
C7B C8B H8B1 109.2
O9B C8B H8B2 109.2
C7B C8B H8B2 109.2
H8B1 C8B H8B2 107.9
C8B O9B S10B 122.9(7)
O10B S10B O11B 107.5(6)
O10B S10B O9B 106.7(5)
O11B S10B O9B 101.2(4)
C12B O11B S10B 118.9(6)
O11B C12B C6B 114.3(9)
O11B C12B H12C 108.7
C6B C12B H12C 108.7
O11B C12B H12D 108.7
C6B C12B H12D 108.7
H12C C12B H12D 107.6
O4B7 C1B1 O5B1 109.6(6)
O4B7 C1B1 C2B1 107.2(7)
O5B1 C1B1 C2B1 110.9(7)
O4B7 C1B1 H1B1 109.7
O5B1 C1B1 H1B1 109.7
C2B1 C1B1 H1B1 109.7
C7B1 O2B1 C2B1 114.8(7)
O2B1 C2B1 C1B1 109.4(7)
O2B1 C2B1 C3B1 110.7(7)
C1B1 C2B1 C3B1 110.8(7)
O2B1 C2B1 H2B1 108.6
C1B1 C2B1 H2B1 108.6
C3B1 C2B1 H2B1 108.6
C3B1 O3B1 H3B1 109.5
O3B1 C3B1 C2B1 110.9(7)
O3B1 C3B1 C4B1 112.7(7)
C2B1 C3B1 C4B1 108.8(7)
O3B1 C3B1 H8 108.1
C2B1 C3B1 H8 108.1
C4B1 C3B1 H8 108.1
C1B2 O4B1 C4B1 117.3(6)
O4B1 C4B1 C5B1 109.1(6)
O4B1 C4B1 C3B1 105.5(6)
C5B1 C4B1 C3B1 111.8(7)
O4B1 C4B1 H4B1 110.1
C5B1 C4B1 H4B1 110.1
C3B1 C4B1 H4B1 110.1
C5B1 O5B1 C1B1 112.8(6)
O5B1 C5B1 C6B1 108.8(6)
O5B1 C5B1 C4B1 108.3(6)
C6B1 C5B1 C4B1 113.4(7)
O5B1 C5B1 H5B1 108.8
C6B1 C5B1 H5B1 108.8
C4B1 C5B1 H5B1 108.8
C8B1 O6B1 C6B1 111.9(7)
O6B1 C6B1 C5B1 110.2(7)
O6B1 C6B1 H6B1 109.6
C5B1 C6B1 H6B1 109.6
O6B1 C6B1 H6B2 109.6
C5B1 C6B1 H6B2 109.6
H6B1 C6B1 H6B2 108.1
O2B1 C7B1 H7B1 109.5
O2B1 C7B1 H7B2 109.5
H7B1 C7B1 H7B2 109.5
O2B1 C7B1 H7B3 109.5
H7B1 C7B1 H7B3 109.5
H7B2 C7B1 H7B3 109.5
O6B1 C8B1 H17 109.5
O6B1 C8B1 H18 109.5
H17 C8B1 H18 109.5
O6B1 C8B1 H8B3 109.5
H17 C8B1 H8B3 109.5
H18 C8B1 H8B3 109.5
O4B1 C1B2 O5B2 111.3(6)
O4B1 C1B2 C2B2 109.6(6)
O5B2 C1B2 C2B2 110.0(6)
O4B1 C1B2 H1B2 108.6
O5B2 C1B2 H1B2 108.6
C2B2 C1B2 H1B2 108.6
C7B2 O2B2 C2B2 112.5(6)
O2B2 C2B2 C3B2 111.4(7)
O2B2 C2B2 C1B2 106.2(7)
C3B2 C2B2 C1B2 109.9(7)
O2B2 C2B2 H2B2 109.8
C3B2 C2B2 H2B2 109.8
C1B2 C2B2 H2B2 109.8
C3B2 O3B2 H3B2 109.5
O3B2 C3B2 C2B2 107.7(7)
O3B2 C3B2 C4B2 113.7(7)
C2B2 C3B2 C4B2 108.1(6)
O3B2 C3B2 H9 109.1
C2B2 C3B2 H9 109.1
C4B2 C3B2 H9 109.1
C4B2 O4B2 C1B3 118.2(7)
O4B2 C4B2 C5B2 111.1(7)
O4B2 C4B2 C3B2 106.8(6)
C5B2 C4B2 C3B2 111.3(7)
O4B2 C4B2 H4B2 109.2
C5B2 C4B2 H4B2 109.2
C3B2 C4B2 H4B2 109.2
C1B2 O5B2 C5B2 114.1(6)
O5B2 C5B2 C6B2 109.0(6)
O5B2 C5B2 C4B2 108.4(7)
C6B2 C5B2 C4B2 113.7(7)
O5B2 C5B2 H5B2 108.5
C6B2 C5B2 H5B2 108.5
C4B2 C5B2 H5B2 108.5
C8B2 O6B2 C6B2 111.6(7)
O6B2 C6B2 C5B2 108.7(7)
O6B2 C6B2 H6B3 109.9
C5B2 C6B2 H6B3 109.9
O6B2 C6B2 H6B4 109.9
C5B2 C6B2 H6B4 109.9
H6B3 C6B2 H6B4 108.3
O2B2 C7B2 H7B4 109.5
O2B2 C7B2 H7B5 109.5
H7B4 C7B2 H7B5 109.5
O2B2 C7B2 H7B6 109.5
H7B4 C7B2 H7B6 109.5
H7B5 C7B2 H7B6 109.5
O6B2 C8B2 H8B4 109.5
O6B2 C8B2 H8B5 109.5
H8B4 C8B2 H8B5 109.5
O6B2 C8B2 H8B6 109.5
H8B4 C8B2 H8B6 109.5
H8B5 C8B2 H8B6 109.5
O5B3 C1B3 O4B2 112.9(9)
O5B3 C1B3 C2B3 113.3(10)
O4B2 C1B3 C2B3 107.8(9)
O5B3 C1B3 H1B3 107.5
O4B2 C1B3 H1B3 107.5
C2B3 C1B3 H1B3 107.5
C2B3 O2B3 C7B3 117.7(9)
O2B3 C2B3 C3B3 112.3(13)
O2B3 C2B3 C1B3 107.6(9)
C3B3 C2B3 C1B3 108.7(9)
O2B3 C2B3 H2B3 109.4
C3B3 C2B3 H2B3 109.4
C1B3 C2B3 H2B3 109.4
C3B3 O3B3 H3B3 109.5
O3B3 C3B3 C4B3 110.9(10)
O3B3 C3B3 C2B3 111.3(9)
C4B3 C3B3 C2B3 109.2(12)
O3B3 C3B3 H10 108.5
C4B3 C3B3 H10 108.5
C2B3 C3B3 H10 108.5
C4B3 O4B3 C1B4 118.9(7)
O4B3 C4B3 C3B3 106.2(9)
O4B3 C4B3 C5B3 108.6(9)
C3B3 C4B3 C5B3 116.5(9)
O4B3 C4B3 H4B3 108.4
C3B3 C4B3 H4B3 108.4
C5B3 C4B3 H4B3 108.4
C1B3 O5B3 C5B3 112.8(9)
O5B3 C5B3 C6B3 107.1(9)
O5B3 C5B3 C4B3 109.3(9)
C6B3 C5B3 C4B3 114.3(9)
O5B3 C5B3 H5B3 108.7
C6B3 C5B3 H5B3 108.7
C4B3 C5B3 H5B3 108.7
C8B3 O6B3 C6B3 118.4(11)
O6B3 C6B3 C5B3 112.4(12)
O6B3 C6B3 H6B5 109.1
C5B3 C6B3 H6B5 109.1
O6B3 C6B3 H6B6 109.1
C5B3 C6B3 H6B6 109.1
H6B5 C6B3 H6B6 107.9
O2B3 C7B3 H7B7 109.5
O2B3 C7B3 H7B8 109.5
H7B7 C7B3 H7B8 109.5
O2B3 C7B3 H7B9 109.5
H7B7 C7B3 H7B9 109.5
H7B8 C7B3 H7B9 109.5
O6B3 C8B3 H8B7 109.5
O6B3 C8B3 H8B8 109.5
H8B7 C8B3 H8B8 109.5
O6B3 C8B3 H8B9 109.5
H8B7 C8B3 H8B9 109.5
H8B8 C8B3 H8B9 109.5
O5B4 C1B4 O4B3 113.8(8)
O5B4 C1B4 C2B4 112.0(9)
O4B3 C1B4 C2B4 104.3(8)
O5B4 C1B4 H1B4 108.8
O4B3 C1B4 H1B4 108.8
C2B4 C1B4 H1B4 108.8
C2B4 O2B4 C7B4 115.0(8)
O2B4 C2B4 C3B4 115.0(9)
O2B4 C2B4 C1B4 107.6(8)
C3B4 C2B4 C1B4 109.8(8)
O2B4 C2B4 H2B4 108.1
C3B4 C2B4 H2B4 108.1
C1B4 C2B4 H2B4 108.1
C3B4 O3B4 H3B4 109.5
O3B4 C3B4 C4B4 112.3(8)
O3B4 C3B4 C2B4 108.6(8)
C4B4 C3B4 C2B4 112.2(8)
O3B4 C3B4 H11 107.8
C4B4 C3B4 H11 107.8
C2B4 C3B4 H11 107.8
C1B5 O4B4 C4B4 119.7(6)
O4B4 C4B4 C3B4 106.2(7)
O4B4 C4B4 C5B4 110.5(7)
C3B4 C4B4 C5B4 111.4(7)
O4B4 C4B4 H4B4 109.6
C3B4 C4B4 H4B4 109.6
C5B4 C4B4 H4B4 109.6
C1B4 O5B4 C5B4 115.0(7)
C6B4 C5B4 O5B4 108.2(7)
C6B4 C5B4 C4B4 116.0(8)
O5B4 C5B4 C4B4 105.8(7)
C6B4 C5B4 H5B4 108.9
O5B4 C5B4 H5B4 108.9
C4B4 C5B4 H5B4 108.9
C6B4 O6B4 C8B4 114.5(8)
O6B4 C6B4 C5B4 109.1(8)
O6B4 C6B4 H6B7 109.9
C5B4 C6B4 H6B7 109.9
O6B4 C6B4 H6B8 109.9
C5B4 C6B4 H6B8 109.9
H6B7 C6B4 H6B8 108.3
O2B4 C7B4 H7BX 109.5
O2B4 C7B4 H7BY 109.5
H7BX C7B4 H7BY 109.5
O2B4 C7B4 H7BZ 109.5
H7BX C7B4 H7BZ 109.5
H7BY C7B4 H7BZ 109.5
O6B4 C8B4 H8BX 109.5
O6B4 C8B4 H8BY 109.5
H8BX C8B4 H8BY 109.5
O6B4 C8B4 H8BZ 109.5
H8BX C8B4 H8BZ 109.5
H8BY C8B4 H8BZ 109.5
O4B4 C1B5 O5B5 112.8(7)
O4B4 C1B5 C2B5 108.9(9)
O5B5 C1B5 C2B5 110.4(9)
O4B4 C1B5 H1B5 108.2
O5B5 C1B5 H1B5 108.2
C2B5 C1B5 H1B5 108.2
C7B5 O2B5 C2B5 119.2(12)
O2B5 C2B5 C1B5 108.2(9)
O2B5 C2B5 C3B5 108.7(10)
C1B5 C2B5 C3B5 112.6(8)
O2B5 C2B5 H2B5 109.1
C1B5 C2B5 H2B5 109.1
C3B5 C2B5 H2B5 109.1
C3B5 O3B5 H3B5 109.5
O3B5 C3B5 C2B5 110.5(8)
O3B5 C3B5 C4B5 111.6(9)
C2B5 C3B5 C4B5 107.2(10)
O3B5 C3B5 H12 109.1
C2B5 C3B5 H12 109.1
C4B5 C3B5 H12 109.1
C4B5 O4B5 C1B6 119.4(7)
O4B5 C4B5 C5B5 111.8(7)
O4B5 C4B5 C3B5 104.9(8)
C5B5 C4B5 C3B5 112.7(8)
O4B5 C4B5 H4B5 109.1
C5B5 C4B5 H4B5 109.1
C3B5 C4B5 H4B5 109.1
C1B5 O5B5 C5B5 113.1(7)
O5B5 C5B5 C4B5 110.6(8)
O5B5 C5B5 C6B5 107.2(8)
C4B5 C5B5 C6B5 113.4(9)
O5B5 C5B5 H5B5 108.5
C4B5 C5B5 H5B5 108.5
C6B5 C5B5 H5B5 108.5
C8C5 O6C5 C6B5 110.2(14)
O6D5 C6B5 O6C5 127.4(14)
O6D5 C6B5 C5B5 111.8(12)
O6C5 C6B5 C5B5 104.9(10)
O2B5 C7B5 H7BA 109.5
O2B5 C7B5 H7BB 109.5
H7BA C7B5 H7BB 109.5
O2B5 C7B5 H7BC 109.5
H7BA C7B5 H7BC 109.5
H7BB C7B5 H7BC 109.5
O5B6 C1B6 O4B5 108.1(9)
O5B6 C1B6 C2B6 113.6(9)
O4B5 C1B6 C2B6 110.5(9)
O5B6 C1B6 H1B6 108.2
O4B5 C1B6 H1B6 108.2
C2B6 C1B6 H1B6 108.2
C7B6 O2B6 C2B6 117.0(9)
O2B6 C2B6 C1B6 109.1(8)
O2B6 C2B6 C3B6 112.3(9)
C1B6 C2B6 C3B6 109.5(9)
O2B6 C2B6 H2B6 108.6
C1B6 C2B6 H2B6 108.6
C3B6 C2B6 H2B6 108.6
C3B6 O3B6 H3B6 109.5
O3B6 C3B6 C4B6 111.3(8)
O3B6 C3B6 C2B6 108.3(8)
C4B6 C3B6 C2B6 110.8(8)
O3B6 C3B6 H13 108.8
C4B6 C3B6 H13 108.8
C2B6 C3B6 H13 108.8
C1B7 O4B6 C4B6 119.6(7)
O4B6 C4B6 C3B6 106.7(7)
O4B6 C4B6 C5B6 110.4(8)
C3B6 C4B6 C5B6 114.0(8)
O4B6 C4B6 H4B6 108.5
C3B6 C4B6 H4B6 108.5
C5B6 C4B6 H4B6 108.5
C1B6 O5B6 C5B6 115.1(7)
O5B6 C5B6 C6C6 100.1(11)
O5B6 C5B6 C6D6 113.9(11)
O5B6 C5B6 C4B6 107.9(9)
C6C6 C5B6 C4B6 109.5(9)
C6D6 C5B6 C4B6 120.6(12)
O5B6 C5B6 H5B6 112.8
C6C6 C5B6 H5B6 112.8
C6D6 C5B6 H5B6 87.7
C4B6 C5B6 H5B6 112.8
O6C6 C6C6 C5B6 104.4(10)
O6C6 C6C6 H6C1 110.9
C5B6 C6C6 H6C1 110.9
O6C6 C6C6 H6C2 110.9
C5B6 C6C6 H6C2 110.9
H6C1 C6C6 H6C2 108.9
O2B6 C7B6 H7BD 109.5
O2B6 C7B6 H7BE 109.5
H7BD C7B6 H7BE 109.5
O2B6 C7B6 H7BF 109.5
H7BD C7B6 H7BF 109.5
H7BE C7B6 H7BF 109.5
O4B6 C1B7 O5B7 112.4(7)
O4B6 C1B7 C2B7 108.4(6)
O5B7 C1B7 C2B7 110.8(7)
O4B6 C1B7 H1B7 108.4
O5B7 C1B7 H1B7 108.4
C2B7 C1B7 H1B7 108.4
C7B7 O2B7 C2B7 111.2(10)
O2B7 C2B7 C3B7 112.9(7)
O2B7 C2B7 C1B7 107.3(7)
C3B7 C2B7 C1B7 109.6(6)
O2B7 C2B7 H2B7 109.0
C3B7 C2B7 H2B7 109.0
C1B7 C2B7 H2B7 109.0
C3B7 O3B7 H3B7 109.5
O3B7 C3B7 C2B7 111.7(7)
O3B7 C3B7 C4B7 109.7(7)
C2B7 C3B7 C4B7 109.5(7)
O3B7 C3B7 H14 108.6
C2B7 C3B7 H14 108.6
C4B7 C3B7 H14 108.6
C1B1 O4B7 C4B7 119.2(6)
O4B7 C4B7 C3B7 108.7(7)
O4B7 C4B7 C5B7 109.6(7)
C3B7 C4B7 C5B7 110.4(7)
O4B7 C4B7 H4B7 109.3
C3B7 C4B7 H4B7 109.3
C5B7 C4B7 H4B7 109.3
C1B7 O5B7 C5B7 113.3(6)
O5B7 C5B7 C6B7 108.4(7)
O5B7 C5B7 C4B7 110.1(7)
C6B7 C5B7 C4B7 114.1(8)
O5B7 C5B7 H5B7 108.0
C6B7 C5B7 H5B7 108.0
C4B7 C5B7 H5B7 108.0
C6B7 O6B7 C8B7 114.1(9)
O6B7 C6B7 C5B7 109.0(8)
O6B7 C6B7 H6BY 109.9
C5B7 C6B7 H6BY 109.9
O6B7 C6B7 H6BZ 109.9
C5B7 C6B7 H6BZ 109.9
H6BY C6B7 H6BZ 108.3
O2B7 C7B7 H7BG 109.5
O2B7 C7B7 H7BH 109.5
H7BG C7B7 H7BH 109.5
O2B7 C7B7 H7BI 109.5
H7BG C7B7 H7BI 109.5
H7BH C7B7 H7BI 109.5
O6B7 C8B7 H8BA 109.5
O6B7 C8B7 H8BB 109.5
H8BA C8B7 H8BB 109.5
O6B7 C8B7 H8BC 109.5
H8BA C8B7 H8BC 109.5
H8BB C8B7 H8BC 109.5
O6C5 C8C5 H8C1 109.5
O6C5 C8C5 H8C2 109.5
H8C1 C8C5 H8C2 109.5
O6C5 C8C5 H8C3 109.5
H8C1 C8C5 H8C3 109.5
H8C2 C8C5 H8C3 109.5
C6B5 O6D5 C8D5 114(2)
O6D5 C8D5 H8D1 109.5
O6D5 C8D5 H8D2 109.5
H8D1 C8D5 H8D2 109.5
O6D5 C8D5 H8D3 109.5
H8D1 C8D5 H8D3 109.5
H8D2 C8D5 H8D3 109.5
C6C6 O6C6 C8C6 106.8(14)
C8D6 O6D6 C6D6 119(3)
O6D6 C6D6 C5B6 110.3(14)
O6D6 C6D6 H6D1 109.6
C5B6 C6D6 H6D1 109.6
O6D6 C6D6 H6D2 109.6
C5B6 C6D6 H6D2 109.6
H6D1 C6D6 H6D2 108.1
O6C6 C8C6 H8C4 109.5
O6C6 C8C6 H8C5 109.5
H8C4 C8C6 H8C5 109.5
O6C6 C8C6 H8C6 109.5
H8C4 C8C6 H8C6 109.5
H8C5 C8C6 H8C6 109.5
O6D6 C8D6 H8D4 109.5
O6D6 C8D6 H8D5 109.5
H8D4 C8D6 H8D5 109.5
O6D6 C8D6 H8D6 109.5
H8D4 C8D6 H8D6 109.5
H8D5 C8D6 H8D6 109.5
O10C S10C O11C 95(2)
O10C S10C O9C 110.6(18)
O11C S10C O9C 99.2(7)
C8C C7C C2C 115(3)
C8C C7C C6C 118(3)
C2C C7C C6C 102(2)
C8C C7C H7C 107.1
C2C C7C H7C 107.1
C6C C7C H7C 107.1
C8C O9C S10C 121(2)
O11C C12C C6C 107(3)
O11C C12C H12E 110.3
C6C C12C H12E 110.3
O11C C12C H12F 110.3
C6C C12C H12F 110.3
H12E C12C H12F 108.6
C5C C1C C2C 92.2(7)
C5C C1C Cl1C 116.0(18)
C2C C1C Cl1C 114.5(19)
C5C C1C Cl6C 114.3(17)
C2C C1C Cl6C 112.1(16)
Cl1C C1C Cl6C 107.4(9)
C3C C2C C7C 110(3)
C3C C2C C1C 97.4(15)
C7C C2C C1C 99.5(17)
C3C C2C Cl2C 118(2)
C7C C2C Cl2C 112.5(18)
C1C C2C Cl2C 117(2)
C4C C3C C2C 110.8(12)
C4C C3C Cl3C 127(2)
C2C C3C Cl3C 123(2)
C3C C4C C5C 106.3(12)
C3C C4C Cl4C 130(3)
C5C C4C Cl4C 122(2)
C4C C5C C6C 110(3)
C4C C5C C1C 98.2(14)
C6C C5C C1C 101.0(16)
C4C C5C Cl5C 118(2)
C6C C5C Cl5C 112.3(19)
C1C C5C Cl5C 115(2)
C12C C6C C5C 123(3)
C12C C6C C7C 118(3)
C5C C6C C7C 103(2)
C12C C6C H6C 103.7
C5C C6C H6C 103.7
C7C C6C H6C 103.7
O9C C8C C7C 112(3)
O9C C8C H19 109.2
C7C C8C H19 109.2
O9C C8C H20 109.2
C7C C8C H20 109.2
H19 C8C H20 107.9
C12C O11C S10C 120(2)
O10D S10D O11D 107(3)
O10D S10D O9D 105(3)
O11D S10D O9D 100.9(8)
C8D O9D S10D 115(3)
C5D C1D C2D 91.5(7)
C5D C1D Cl1D 115(3)
C2D C1D Cl1D 112(3)
C5D C1D Cl6D 113(2)
C2D C1D Cl6D 115(3)
Cl1D C1D Cl6D 109.4(12)
C3D C2D C7D 103(4)
C3D C2D C1D 100(2)
C7D C2D C1D 100(2)
C3D C2D Cl2D 118(3)
C7D C2D Cl2D 116(3)
C1D C2D Cl2D 118(3)
C4D C3D C2D 108.8(17)
C4D C3D Cl3D 129(4)
C2D C3D Cl3D 122(3)
C3D C4D C5D 108.1(17)
C3D C4D Cl4D 133(4)
C5D C4D Cl4D 119(3)
C4D C5D C6D 108(4)
C4D C5D C1D 100(2)
C6D C5D C1D 103(2)
C4D C5D Cl5D 122(3)
C6D C5D Cl5D 109(3)
C1D C5D Cl5D 114(3)
C12D C6D C5D 122(4)
C12D C6D C7D 115(4)
C5D C6D C7D 98(3)
C12D C6D H6D 106.7
C5D C6D H6D 106.7
C7D C6D H6D 106.7
C8D C7D C2D 115(4)
C8D C7D C6D 121(4)
C2D C7D C6D 106(3)
C8D C7D H7D 104.5
C2D C7D H7D 104.5
C6D C7D H7D 104.5
O9D C8D C7D 112(4)
O9D C8D H21 109.2
C7D C8D H21 109.2
O9D C8D H22 109.2
C7D C8D H22 109.2
H21 C8D H22 107.9
C12D O11D S10D 115(3)
O11D C12D C6D 112(4)
O11D C12D H12G 109.2
C6D C12D H12G 109.2
O11D C12D H12H 109.2
C6D C12D H12H 109.2
H12G C12D H12H 107.9

loop_
_geom_bond_atom_site_label_1
_geom_bond_atom_site_label_2
_geom_bond_distance
Cl1A C1A 1.753(8)
Cl6A C1A 1.773(8)
C1A C5A 1.557(8)
C1A C2A 1.558(8)
Cl2A C2A 1.733(7)
C2A C3A 1.513(9)
C2A C7A 1.567(9)
Cl3A C3A 1.699(8)
C3A C4A 1.284(8)
Cl4A C4A 1.713(8)
C4A C5A 1.506(8)
Cl5A C5A 1.735(7)
C5A C6A 1.551(9)
C6A C12A 1.496(9)
C6A C7A 1.580(9)
C6A H6A 1.0000
C7A C8A 1.526(9)
C7A H7A 1.0000
C8A O9A 1.443(9)
C8A H8A1 0.9900
C8A H8A2 0.9900
O9A S10A 1.615(7)
S10A O10A 1.442(8)
S10A O11A 1.603(7)
O11A C12A 1.435(9)
C12A H12A 0.9900
C12A H12B 0.9900
C1A1 O5A1 1.443(13)
C1A1 O4A7 1.440(12)
C1A1 C2A1 1.516(17)
C1A1 H1A1 1.0000
O2A1 C7A1 1.387(13)
O2A1 C2A1 1.478(14)
C2A1 C3A1 1.512(17)
C2A1 H2A1 1.0000
O3A1 C3A1 1.386(13)
O3A1 H3A1 0.8400
C3A1 C4A1 1.484(14)
C3A1 H1 1.0000
O4A1 C1A2 1.393(11)
O4A1 C4A1 1.415(11)
C4A1 C5A1 1.506(14)
C4A1 H4A1 1.0000
O5A1 C5A1 1.468(11)
C5A1 C6A1 1.524(14)
C5A1 H5A1 1.0000
O6A1 C8A1 1.367(13)
O6A1 C6A1 1.421(11)
C6A1 H6A1 0.9900
C6A1 H6A2 0.9900
C7A1 H7A1 0.9800
C7A1 H7A2 0.9800
C7A1 H7A3 0.9800
C8A1 H15 0.9800
C8A1 H16 0.9800
C8A1 H8A3 0.9800
C1A2 O5A2 1.428(11)
C1A2 C2A2 1.491(14)
C1A2 H1A2 1.0000
O2A2 C2A2 1.405(11)
O2A2 C7A2 1.447(12)
C2A2 C3A2 1.502(12)
C2A2 H2A2 1.0000
O3A2 C3A2 1.414(10)
O3A2 H3A2 0.8400
C3A2 C4A2 1.514(11)
C3A2 H2 1.0000
O4A2 C1A3 1.433(10)
O4A2 C4A2 1.432(10)
C4A2 C5A2 1.537(12)
C4A2 H4A2 1.0000
O5A2 C5A2 1.438(10)
C5A2 C6A2 1.499(12)
C5A2 H5A2 1.0000
O6A2 C8A2 1.311(19)
O6A2 C6A2 1.407(11)
C6A2 H6A3 0.9900
C6A2 H6A4 0.9900
C7A2 H7A4 0.9800
C7A2 H7A5 0.9800
C7A2 H7A6 0.9800
C8A2 H8A4 0.9800
C8A2 H8A5 0.9800
C8A2 H8A6 0.9800
C1A3 O5A3 1.406(10)
C1A3 C2A3 1.511(12)
C1A3 H1A3 1.0000
O2A3 C7A3 1.402(11)
O2A3 C2A3 1.419(10)
C2A3 C3A3 1.530(13)
C2A3 H2A3 1.0000
O3A3 C3A3 1.423(11)
O3A3 H3A3 0.8400
C3A3 C4A3 1.472(13)
C3A3 H3 1.0000
O4A3 C1A4 1.407(11)
O4A3 C4A3 1.422(11)
C4A3 C5A3 1.520(12)
C4A3 H4A3 1.0000
O5A3 C5A3 1.441(11)
C5A3 C6A3 1.505(13)
C5A3 H5A3 1.0000
O6A3 C6A3 1.403(12)
O6A3 C8A3 1.445(12)
C6A3 H6A5 0.9900
C6A3 H6A6 0.9900
C7A3 H7A7 0.9800
C7A3 H7A8 0.9800
C7A3 H7A9 0.9800
C8A3 H8A7 0.9800
C8A3 H8A8 0.9800
C8A3 H8A9 0.9800
C1A4 O5A4 1.408(11)
C1A4 C2A4 1.503(13)
C1A4 H1A4 1.0000
O2A4 C7A4 1.391(15)
O2A4 C2A4 1.401(11)
C2A4 C3A4 1.524(15)
C2A4 H2A4 1.0000
O3A4 C3A4 1.412(12)
O3A4 H3A4 0.8400
C3A4 C4A4 1.501(14)
C3A4 H4 1.0000
O4A4 C4A4 1.429(12)
O4A4 C1A5 1.439(12)
C4A4 C5A4 1.496(13)
C4A4 H4A4 1.0000
O5A4 C5A4 1.433(11)
C5A4 C6A4 1.523(14)
C5A4 H5A4 1.0000
O6A4 C6A4 1.411(13)
O6A4 C8A4 1.473(16)
C6A4 H6A7 0.9900
C6A4 H6A8 0.9900
C7A4 H7AX 0.9800
C7A4 H7AY 0.9800
C7A4 H7AZ 0.9800
C8A4 H8AX 0.9800
C8A4 H8AY 0.9800
C8A4 H8AZ 0.9800
C1A5 O5A5 1.413(14)
C1A5 C2A5 1.519(16)
C1A5 H1A5 1.0000
O2A5 C7A5 1.334(13)
O2A5 C2A5 1.398(13)
C2A5 C3A5 1.464(14)
C2A5 H2A5 1.0000
O3A5 C3A5 1.419(11)
O3A5 H3A5 0.8400
C3A5 C4A5 1.515(14)
C3A5 H5 1.0000
O4A5 C1A6 1.441(11)
O4A5 C4A5 1.461(11)
C4A5 C5A5 1.506(14)
C4A5 H4A5 1.0000
O5A5 C5A5 1.455(13)
C5A5 C6A5 1.510(17)
C5A5 H5A5 1.0000
O6A5 C6A5 1.456(17)
O6A5 C8A5 1.511(19)
C6A5 H6A9 0.9900
C6A5 H6AX 0.9900
C7A5 H7AA 0.9800
C7A5 H7AB 0.9800
C7A5 H7AC 0.9800
C8A5 H8AA 0.9800
C8A5 H8AB 0.9800
C8A5 H8AC 0.9800
C1A6 O5A6 1.402(11)
C1A6 C2A6 1.454(14)
C1A6 H1A6 1.0000
O2A6 C2A6 1.391(12)
O2A6 C7A6 1.438(12)
C2A6 C3A6 1.540(14)
C2A6 H2A6 1.0000
O3A6 C3A6 1.450(12)
O3A6 H3A6 0.8400
C3A6 C4A6 1.479(13)
C3A6 H6 1.0000
O4A6 C4A6 1.418(12)
O4A6 C1A7 1.439(11)
C4A6 C5A6 1.520(15)
C4A6 H4A6 1.0000
O5A6 C5A6 1.461(12)
C5A6 C6A6 1.517(13)
C5A6 H5A6 1.0000
O6A6 C6A6 1.415(14)
O6A6 C8A6 1.446(17)
C6A6 H6AY 0.9900
C6A6 H6AZ 0.9900
C7A6 H7AD 0.9800
C7A6 H7AE 0.9800
C7A6 H7AF 0.9800
C8A6 H8AD 0.9800
C8A6 H8AE 0.9800
C8A6 H8AF 0.9800
C1A7 O5A7 1.403(11)
C1A7 C2A7 1.480(14)
C1A7 H1A7 1.0000
O2A7 C2A7 1.426(11)
O2A7 C7A7 1.432(12)
C2A7 C3A7 1.524(14)
C2A7 H2A7 1.0000
O3A7 C3A7 1.407(11)
O3A7 H3A7 0.8400
C3A7 C4A7 1.503(13)
C3A7 H7 1.0000
O4A7 C4A7 1.411(12)
C4A7 C5A7 1.505(14)
C4A7 H4A7 1.0000
O5A7 C5A7 1.447(11)
C5A7 C6A7 1.468(13)
C5A7 H5A7 1.0000
O6A7 C6A7 1.413(13)
O6A7 C8A7 1.432(14)
C6A7 H6AA 0.9900
C6A7 H6AB 0.9900
C7A7 H7AG 0.9800
C7A7 H7AH 0.9800
C7A7 H7AI 0.9800
C8A7 H8AG 0.9800
C8A7 H8AH 0.9800
C8A7 H8AI 0.9800
Cl1B C1B 1.738(8)
C1B C2B 1.554(9)
C1B C5B 1.560(8)
C1B Cl6B 1.782(8)
Cl2B C2B 1.733(7)
C2B C3B 1.519(8)
C2B C7B 1.553(9)
Cl3B C3B 1.702(7)
C3B C4B 1.282(8)
Cl4B C4B 1.709(7)
C4B C5B 1.521(9)
Cl5B C5B 1.747(7)
C5B C6B 1.561(9)
C6B C12B 1.517(9)
C6B C7B 1.579(9)
C6B H6B 1.0000
C7B C8B 1.525(9)
C7B H7B 1.0000
C8B O9B 1.423(8)
C8B H8B1 0.9900
C8B H8B2 0.9900
O9B S10B 1.613(6)
S10B O10B 1.440(8)
S10B O11B 1.598(6)
O11B C12B 1.436(8)
C12B H12C 0.9900
C12B H12D 0.9900
C1B1 O4B7 1.400(10)
C1B1 O5B1 1.443(10)
C1B1 C2B1 1.499(13)
C1B1 H1B1 1.0000
O2B1 C7B1 1.401(10)
O2B1 C2B1 1.439(10)
C2B1 C3B1 1.502(13)
C2B1 H2B1 1.0000
O3B1 C3B1 1.410(10)
O3B1 H3B1 0.8400
C3B1 C4B1 1.531(12)
C3B1 H8 1.0000
O4B1 C1B2 1.397(9)
O4B1 C4B1 1.432(9)
C4B1 C5B1 1.519(11)
C4B1 H4B1 1.0000
O5B1 C5B1 1.436(10)
C5B1 C6B1 1.483(11)
C5B1 H5B1 1.0000
O6B1 C8B1 1.418(10)
O6B1 C6B1 1.431(10)
C6B1 H6B1 0.9900
C6B1 H6B2 0.9900
C7B1 H7B1 0.9800
C7B1 H7B2 0.9800
C7B1 H7B3 0.9800
C8B1 H17 0.9800
C8B1 H18 0.9800
C8B1 H8B3 0.9800
C1B2 O5B2 1.411(9)
C1B2 C2B2 1.558(12)
C1B2 H1B2 1.0000
O2B2 C7B2 1.431(11)
O2B2 C2B2 1.433(10)
C2B2 C3B2 1.534(12)
C2B2 H2B2 1.0000
O3B2 C3B2 1.386(10)
O3B2 H3B2 0.8400
C3B2 C4B2 1.548(12)
C3B2 H9 1.0000
O4B2 C4B2 1.425(10)
O4B2 C1B3 1.461(12)
C4B2 C5B2 1.508(12)
C4B2 H4B2 1.0000
O5B2 C5B2 1.419(9)
C5B2 C6B2 1.481(12)
C5B2 H5B2 1.0000
O6B2 C8B2 1.401(11)
O6B2 C6B2 1.406(10)
C6B2 H6B3 0.9900
C6B2 H6B4 0.9900
C7B2 H7B4 0.9800
C7B2 H7B5 0.9800
C7B2 H7B6 0.9800
C8B2 H8B4 0.9800
C8B2 H8B5 0.9800
C8B2 H8B6 0.9800
C1B3 O5B3 1.343(13)
C1B3 C2B3 1.507(16)
C1B3 H1B3 1.0000
O2B3 C2B3 1.408(17)
O2B3 C7B3 1.457(14)
C2B3 C3B3 1.500(16)
C2B3 H2B3 1.0000
O3B3 C3B3 1.421(13)
O3B3 H3B3 0.8400
C3B3 C4B3 1.466(18)
C3B3 H10 1.0000
O4B3 C4B3 1.451(11)
O4B3 C1B4 1.445(12)
C4B3 C5B3 1.507(16)
C4B3 H4B3 1.0000
O5B3 C5B3 1.433(12)
C5B3 C6B3 1.470(17)
C5B3 H5B3 1.0000
O6B3 C8B3 1.403(16)
O6B3 C6B3 1.423(14)
C6B3 H6B5 0.9900
C6B3 H6B6 0.9900
C7B3 H7B7 0.9800
C7B3 H7B8 0.9800
C7B3 H7B9 0.9800
C8B3 H8B7 0.9800
C8B3 H8B8 0.9800
C8B3 H8B9 0.9800
C1B4 O5B4 1.314(11)
C1B4 C2B4 1.575(14)
C1B4 H1B4 1.0000
O2B4 C2B4 1.432(14)
O2B4 C7B4 1.431(13)
C2B4 C3B4 1.508(14)
C2B4 H2B4 1.0000
O3B4 C3B4 1.411(10)
O3B4 H3B4 0.8400
C3B4 C4B4 1.489(13)
C3B4 H11 1.0000
O4B4 C1B5 1.394(11)
O4B4 C4B4 1.441(10)
C4B4 C5B4 1.520(12)
C4B4 H4B4 1.0000
O5B4 C5B4 1.475(11)
C5B4 C6B4 1.466(13)
C5B4 H5B4 1.0000
O6B4 C6B4 1.424(10)
O6B4 C8B4 1.428(14)
C6B4 H6B7 0.9900
C6B4 H6B8 0.9900
C7B4 H7BX 0.9800
C7B4 H7BY 0.9800
C7B4 H7BZ 0.9800
C8B4 H8BX 0.9800
C8B4 H8BY 0.9800
C8B4 H8BZ 0.9800
C1B5 O5B5 1.400(12)
C1B5 C2B5 1.498(14)
C1B5 H1B5 1.0000
O2B5 C7B5 1.41(2)
O2B5 C2B5 1.435(15)
C2B5 C3B5 1.515(14)
C2B5 H2B5 1.0000
O3B5 C3B5 1.399(11)
O3B5 H3B5 0.8400
C3B5 C4B5 1.527(14)
C3B5 H12 1.0000
O4B5 C4B5 1.417(11)
O4B5 C1B6 1.427(12)
C4B5 C5B5 1.500(13)
C4B5 H4B5 1.0000
O5B5 C5B5 1.421(11)
C5B5 C6B5 1.499(15)
C5B5 H5B5 1.0000
O6C5 C8C5 1.43(3)
O6C5 C6B5 1.496(19)
C6B5 O6D5 1.428(9)
C7B5 H7BA 0.9800
C7B5 H7BB 0.9800
C7B5 H7BC 0.9800
C1B6 O5B6 1.416(13)
C1B6 C2B6 1.465(16)
C1B6 H1B6 1.0000
O2B6 C7B6 1.422(14)
O2B6 C2B6 1.441(14)
C2B6 C3B6 1.537(14)
C2B6 H2B6 1.0000
O3B6 C3B6 1.399(11)
O3B6 H3B6 0.8400
C3B6 C4B6 1.487(13)
C3B6 H13 1.0000
O4B6 C1B7 1.389(10)
O4B6 C4B6 1.416(12)
C4B6 C5B6 1.525(13)
C4B6 H4B6 1.0000
O5B6 C5B6 1.443(13)
C5B6 C6C6 1.469(9)
C5B6 C6D6 1.507(10)
C5B6 H5B6 1.0000
C6C6 O6C6 1.412(10)
C6C6 H6C1 0.9900
C6C6 H6C2 0.9900
C7B6 H7BD 0.9800
C7B6 H7BE 0.9800
C7B6 H7BF 0.9800
C1B7 O5B7 1.408(10)
C1B7 C2B7 1.555(12)
C1B7 H1B7 1.0000
O2B7 C7B7 1.39(2)
O2B7 C2B7 1.405(9)
C2B7 C3B7 1.507(12)
C2B7 H2B7 1.0000
O3B7 C3B7 1.437(10)
O3B7 H3B7 0.8400
C3B7 C4B7 1.516(12)
C3B7 H14 1.0000
O4B7 C4B7 1.431(10)
C4B7 C5B7 1.547(12)
C4B7 H4B7 1.0000
O5B7 C5B7 1.436(10)
C5B7 C6B7 1.473(12)
C5B7 H5B7 1.0000
O6B7 C6B7 1.402(12)
O6B7 C8B7 1.440(16)
C6B7 H6BY 0.9900
C6B7 H6BZ 0.9900
C7B7 H7BG 0.9800
C7B7 H7BH 0.9800
C7B7 H7BI 0.9800
C8B7 H8BA 0.9800
C8B7 H8BB 0.9800
C8B7 H8BC 0.9800
C8C5 H8C1 0.9800
C8C5 H8C2 0.9800
C8C5 H8C3 0.9800
O6D5 C8D5 1.52(4)
C8D5 H8D1 0.9800
C8D5 H8D2 0.9800
C8D5 H8D3 0.9800
O6C6 C8C6 1.431(10)
O6D6 C8D6 1.430(10)
O6D6 C6D6 1.441(10)
C6D6 H6D1 0.9900
C6D6 H6D2 0.9900
C8C6 H8C4 0.9800
C8C6 H8C5 0.9800
C8C6 H8C6 0.9800
C8D6 H8D4 0.9800
C8D6 H8D5 0.9800
C8D6 H8D6 0.9800
S10C O10C 1.452(10)
S10C O11C 1.619(10)
S10C O9C 1.627(10)
C7C C8C 1.513(10)
C7C C2C 1.553(10)
C7C C6C 1.582(10)
C7C H7C 1.0000
Cl6C C1C 1.779(10)
O9C C8C 1.446(10)
C12C O11C 1.435(10)
C12C C6C 1.517(10)
C12C H12E 0.9900
C12C H12F 0.9900
Cl1C C1C 1.731(10)
C1C C5C 1.562(10)
C1C C2C 1.563(10)
Cl2C C2C 1.736(9)
C2C C3C 1.515(10)
Cl3C C3C 1.709(10)
C3C C4C 1.285(10)
Cl4C C4C 1.719(10)
C4C C5C 1.517(10)
Cl5C C5C 1.742(9)
C5C C6C 1.557(10)
C6C H6C 1.0000
C8C H19 0.9900
C8C H20 0.9900
Cl1D C1D 1.734(10)
Cl2D C2D 1.730(10)
Cl5D C5D 1.732(10)
Cl3D C3D 1.712(10)
Cl4D C4D 1.714(10)
S10D O10D 1.448(10)
S10D O11D 1.605(10)
S10D O9D 1.610(10)
O9D C8D 1.441(10)
C1D C5D 1.565(10)
C1D C2D 1.566(10)
C1D Cl6D 1.786(10)
C2D C3D 1.512(10)
C2D C7D 1.556(10)
C3D C4D 1.285(10)
C4D C5D 1.518(10)
C5D C6D 1.557(10)
C6D C12D 1.513(10)
C6D C7D 1.586(10)
C6D H6D 1.0000
C7D C8D 1.515(10)
C7D H7D 1.0000
C8D H21 0.9900
C8D H22 0.9900
O11D C12D 1.439(10)
C12D H12G 0.9900
C12D H12H 0.9900

loop_
_geom_torsion_atom_site_label_1
_geom_torsion_atom_site_label_2
_geom_torsion_atom_site_label_3
_geom_torsion_atom_site_label_4
_geom_torsion
C5A C1A C2A C3A -51.9(7)
Cl1A C1A C2A C3A -169.7(7)
Cl6A C1A C2A C3A 65.4(8)
C5A C1A C2A C7A 58.4(8)
Cl1A C1A C2A C7A -59.5(8)
Cl6A C1A C2A C7A 175.7(7)
C5A C1A C2A Cl2A -178.5(6)
Cl1A C1A C2A Cl2A 63.6(8)
Cl6A C1A C2A Cl2A -61.2(8)
C1A C2A C3A C4A 33.9(11)
C7A C2A C3A C4A -69.7(11)
Cl2A C2A C3A C4A 158.9(9)
C1A C2A C3A Cl3A -144.9(8)
C7A C2A C3A Cl3A 111.5(9)
Cl2A C2A C3A Cl3A -19.9(13)
C2A C3A C4A C5A 1.8(13)
Cl3A C3A C4A C5A -179.5(10)
C2A C3A C4A Cl4A 179.5(10)
Cl3A C3A C4A Cl4A -2(2)
C3A C4A C5A C6A 69.1(12)
Cl4A C4A C5A C6A -108.7(10)
C3A C4A C5A C1A -36.8(11)
Cl4A C4A C5A C1A 145.4(9)
C3A C4A C5A Cl5A -162.3(9)
Cl4A C4A C5A Cl5A 19.9(14)
C2A C1A C5A C4A 52.7(7)
Cl1A C1A C5A C4A 171.0(7)
Cl6A C1A C5A C4A -63.3(8)
C2A C1A C5A C6A -59.2(7)
Cl1A C1A C5A C6A 59.2(8)
Cl6A C1A C5A C6A -175.1(6)
C2A C1A C5A Cl5A 178.1(6)
Cl1A C1A C5A Cl5A -63.5(8)
Cl6A C1A C5A Cl5A 62.2(8)
C4A C5A C6A C12A 63.8(10)
C1A C5A C6A C12A 166.7(9)
Cl5A C5A C6A C12A -67.4(11)
C4A C5A C6A C7A -66.1(9)
C1A C5A C6A C7A 36.8(9)
Cl5A C5A C6A C7A 162.7(7)
C3A C2A C7A C8A -66.2(11)
C1A C2A C7A C8A -168.6(9)
Cl2A C2A C7A C8A 67.3(12)
C3A C2A C7A C6A 64.5(10)
C1A C2A C7A C6A -38.0(10)
Cl2A C2A C7A C6A -162.1(7)
C12A C6A C7A C8A -0.4(16)
C5A C6A C7A C8A 129.1(10)
C12A C6A C7A C2A -128.6(10)
C5A C6A C7A C2A 0.9(11)
C2A C7A C8A O9A 63.6(13)
C6A C7A C8A O9A -59.0(13)
C7A C8A O9A S10A 87.2(12)
C8A O9A S10A O10A 42.9(11)
C8A O9A S10A O11A -70.5(10)
O10A S10A O11A C12A -43.0(10)
O9A S10A O11A C12A 69.3(9)
S10A O11A C12A C6A -92.4(12)
C5A C6A C12A O11A -56.6(14)
C7A C6A C12A O11A 65.1(15)
C7A1 O2A1 C2A1 C1A1 105.5(10)
C7A1 O2A1 C2A1 C3A1 -133.2(10)
O5A1 C1A1 C2A1 O2A1 174.9(8)
O4A7 C1A1 C2A1 O2A1 53.7(11)
O5A1 C1A1 C2A1 C3A1 55.2(11)
O4A7 C1A1 C2A1 C3A1 -66.0(11)
O2A1 C2A1 C3A1 O3A1 64.5(11)
C1A1 C2A1 C3A1 O3A1 -175.8(8)
O2A1 C2A1 C3A1 C4A1 -170.6(9)
C1A1 C2A1 C3A1 C4A1 -50.9(12)
C1A2 O4A1 C4A1 C3A1 122.2(9)
C1A2 O4A1 C4A1 C5A1 -113.7(9)
O3A1 C3A1 C4A1 O4A1 -66.3(11)
C2A1 C3A1 C4A1 O4A1 174.2(8)
O3A1 C3A1 C4A1 C5A1 172.5(9)
C2A1 C3A1 C4A1 C5A1 52.9(12)
O4A7 C1A1 O5A1 C5A1 62.2(11)
C2A1 C1A1 O5A1 C5A1 -60.1(10)
C1A1 O5A1 C5A1 C4A1 58.9(10)
C1A1 O5A1 C5A1 C6A1 -175.8(8)
O4A1 C4A1 C5A1 O5A1 -175.3(7)
C3A1 C4A1 C5A1 O5A1 -56.0(11)
O4A1 C4A1 C5A1 C6A1 64.9(10)
C3A1 C4A1 C5A1 C6A1 -175.8(8)
C8A1 O6A1 C6A1 C5A1 174.5(10)
O5A1 C5A1 C6A1 O6A1 -68.1(10)
C4A1 C5A1 C6A1 O6A1 52.5(11)
C4A1 O4A1 C1A2 O5A2 105.9(9)
C4A1 O4A1 C1A2 C2A2 -130.5(8)
C7A2 O2A2 C2A2 C1A2 150.2(8)
C7A2 O2A2 C2A2 C3A2 -90.5(9)
O4A1 C1A2 C2A2 O2A2 58.0(9)
O5A2 C1A2 C2A2 O2A2 -178.6(7)
O4A1 C1A2 C2A2 C3A2 -62.6(10)
O5A2 C1A2 C2A2 C3A2 60.8(9)
O2A2 C2A2 C3A2 O3A2 65.6(10)
C1A2 C2A2 C3A2 O3A2 -176.4(7)
O2A2 C2A2 C3A2 C4A2 -173.5(7)
C1A2 C2A2 C3A2 C4A2 -55.4(9)
C1A3 O4A2 C4A2 C3A2 126.2(7)
C1A3 O4A2 C4A2 C5A2 -113.4(7)
O3A2 C3A2 C4A2 O4A2 -68.4(8)
C2A2 C3A2 C4A2 O4A2 171.8(7)
O3A2 C3A2 C4A2 C5A2 173.9(7)
C2A2 C3A2 C4A2 C5A2 54.1(9)
O4A1 C1A2 O5A2 C5A2 59.4(10)
C2A2 C1A2 O5A2 C5A2 -63.5(9)
C1A2 O5A2 C5A2 C6A2 -177.7(7)
C1A2 O5A2 C5A2 C4A2 58.6(9)
O4A2 C4A2 C5A2 O5A2 -170.9(6)
C3A2 C4A2 C5A2 O5A2 -54.9(9)
O4A2 C4A2 C5A2 C6A2 70.4(9)
C3A2 C4A2 C5A2 C6A2 -173.7(7)
C8A2 O6A2 C6A2 C5A2 160.6(13)
O5A2 C5A2 C6A2 O6A2 -68.9(9)
C4A2 C5A2 C6A2 O6A2 50.9(10)
C4A2 O4A2 C1A3 O5A3 108.1(8)
C4A2 O4A2 C1A3 C2A3 -128.3(7)
C7A3 O2A3 C2A3 C1A3 133.7(9)
C7A3 O2A3 C2A3 C3A3 -105.4(9)
O5A3 C1A3 C2A3 O2A3 177.8(7)
O4A2 C1A3 C2A3 O2A3 54.8(9)
O5A3 C1A3 C2A3 C3A3 55.8(9)
O4A2 C1A3 C2A3 C3A3 -67.1(9)
O2A3 C2A3 C3A3 O3A3 64.1(9)
C1A3 C2A3 C3A3 O3A3 -175.5(7)
O2A3 C2A3 C3A3 C4A3 -173.0(7)
C1A3 C2A3 C3A3 C4A3 -52.6(10)
C1A4 O4A3 C4A3 C3A3 113.4(8)
C1A4 O4A3 C4A3 C5A3 -124.2(8)
O3A3 C3A3 C4A3 O4A3 -67.6(9)
C2A3 C3A3 C4A3 O4A3 173.5(7)
O3A3 C3A3 C4A3 C5A3 171.9(7)
C2A3 C3A3 C4A3 C5A3 53.0(10)
O4A2 C1A3 O5A3 C5A3 62.4(9)
C2A3 C1A3 O5A3 C5A3 -59.4(9)
C1A3 O5A3 C5A3 C6A3 -175.9(7)
C1A3 O5A3 C5A3 C4A3 57.2(9)
O4A3 C4A3 C5A3 O5A3 -174.4(6)
C3A3 C4A3 C5A3 O5A3 -54.5(10)
O4A3 C4A3 C5A3 C6A3 64.1(10)
C3A3 C4A3 C5A3 C6A3 -176.0(8)
C8A3 O6A3 C6A3 C5A3 -179.9(9)
O5A3 C5A3 C6A3 O6A3 -62.1(10)
C4A3 C5A3 C6A3 O6A3 61.1(11)
C4A3 O4A3 C1A4 O5A4 110.8(9)
C4A3 O4A3 C1A4 C2A4 -127.8(8)
C7A4 O2A4 C2A4 C1A4 131.4(10)
C7A4 O2A4 C2A4 C3A4 -104.3(11)
O4A3 C1A4 C2A4 O2A4 57.3(10)
O5A4 C1A4 C2A4 O2A4 178.2(7)
O4A3 C1A4 C2A4 C3A4 -67.1(10)
O5A4 C1A4 C2A4 C3A4 53.8(10)
O2A4 C2A4 C3A4 O3A4 62.5(10)
C1A4 C2A4 C3A4 O3A4 -173.7(8)
O2A4 C2A4 C3A4 C4A4 -173.5(7)
C1A4 C2A4 C3A4 C4A4 -49.7(11)
C1A5 O4A4 C4A4 C5A4 -105.5(9)
C1A5 O4A4 C4A4 C3A4 132.0(9)
O3A4 C3A4 C4A4 O4A4 -71.4(11)
C2A4 C3A4 C4A4 O4A4 168.8(7)
O3A4 C3A4 C4A4 C5A4 169.5(9)
C2A4 C3A4 C4A4 C5A4 49.7(11)
O4A3 C1A4 O5A4 C5A4 60.8(10)
C2A4 C1A4 O5A4 C5A4 -58.9(10)
C1A4 O5A4 C5A4 C4A4 57.1(10)
C1A4 O5A4 C5A4 C6A4 -176.7(8)
O4A4 C4A4 C5A4 O5A4 -169.6(7)
C3A4 C4A4 C5A4 O5A4 -51.8(10)
O4A4 C4A4 C5A4 C6A4 67.6(10)
C3A4 C4A4 C5A4 C6A4 -174.6(9)
C8A4 O6A4 C6A4 C5A4 90.4(12)
O5A4 C5A4 C6A4 O6A4 -79.5(11)
C4A4 C5A4 C6A4 O6A4 43.8(12)
C4A4 O4A4 C1A5 O5A5 122.5(9)
C4A4 O4A4 C1A5 C2A5 -114.4(9)
C7A5 O2A5 C2A5 C3A5 -107.7(12)
C7A5 O2A5 C2A5 C1A5 131.2(11)
O5A5 C1A5 C2A5 O2A5 -176.9(7)
O4A4 C1A5 C2A5 O2A5 60.8(11)
O5A5 C1A5 C2A5 C3A5 59.4(10)
O4A4 C1A5 C2A5 C3A5 -62.9(11)
O2A5 C2A5 C3A5 O3A5 61.6(10)
C1A5 C2A5 C3A5 O3A5 -178.7(8)
O2A5 C2A5 C3A5 C4A5 -178.9(8)
C1A5 C2A5 C3A5 C4A5 -59.2(10)
C1A6 O4A5 C4A5 C5A5 -117.0(8)
C1A6 O4A5 C4A5 C3A5 121.8(8)
O3A5 C3A5 C4A5 O4A5 -63.5(9)
C2A5 C3A5 C4A5 O4A5 178.2(7)
O3A5 C3A5 C4A5 C5A5 177.0(7)
C2A5 C3A5 C4A5 C5A5 58.7(10)
O4A4 C1A5 O5A5 C5A5 65.5(12)
C2A5 C1A5 O5A5 C5A5 -55.8(11)
C1A5 O5A5 C5A5 C6A5 178.0(10)
C1A5 O5A5 C5A5 C4A5 53.1(11)
O4A5 C4A5 C5A5 O5A5 -173.0(7)
C3A5 C4A5 C5A5 O5A5 -54.3(10)
O4A5 C4A5 C5A5 C6A5 65.9(10)
C3A5 C4A5 C5A5 C6A5 -175.5(9)
C8A5 O6A5 C6A5 C5A5 -162.3(12)
O5A5 C5A5 C6A5 O6A5 -77.6(13)
C4A5 C5A5 C6A5 O6A5 44.9(13)
C4A5 O4A5 C1A6 O5A6 105.0(9)
C4A5 O4A5 C1A6 C2A6 -130.5(8)
C7A6 O2A6 C2A6 C1A6 150.4(10)
C7A6 O2A6 C2A6 C3A6 -88.9(11)
O5A6 C1A6 C2A6 O2A6 179.1(8)
O4A5 C1A6 C2A6 O2A6 56.0(10)
O5A6 C1A6 C2A6 C3A6 55.5(11)
O4A5 C1A6 C2A6 C3A6 -67.6(10)
O2A6 C2A6 C3A6 O3A6 67.4(10)
C1A6 C2A6 C3A6 O3A6 -171.3(8)
O2A6 C2A6 C3A6 C4A6 -172.6(8)
C1A6 C2A6 C3A6 C4A6 -51.2(11)
C1A7 O4A6 C4A6 C3A6 132.3(8)
C1A7 O4A6 C4A6 C5A6 -108.2(8)
O3A6 C3A6 C4A6 O4A6 -70.7(9)
C2A6 C3A6 C4A6 O4A6 170.1(8)
O3A6 C3A6 C4A6 C5A6 170.4(8)
C2A6 C3A6 C4A6 C5A6 51.1(11)
O4A5 C1A6 O5A6 C5A6 60.2(11)
C2A6 C1A6 O5A6 C5A6 -62.9(11)
C1A6 O5A6 C5A6 C6A6 178.9(9)
C1A6 O5A6 C5A6 C4A6 59.1(11)
O4A6 C4A6 C5A6 O5A6 -169.0(7)
C3A6 C4A6 C5A6 O5A6 -52.6(10)
O4A6 C4A6 C5A6 C6A6 75.3(10)
C3A6 C4A6 C5A6 C6A6 -168.3(9)
C8A6 O6A6 C6A6 C5A6 85.6(13)
O5A6 C5A6 C6A6 O6A6 63.0(12)
C4A6 C5A6 C6A6 O6A6 -179.4(9)
C4A6 O4A6 C1A7 O5A7 111.3(9)
C4A6 O4A6 C1A7 C2A7 -127.0(9)
C7A7 O2A7 C2A7 C1A7 90.6(10)
C7A7 O2A7 C2A7 C3A7 -146.6(8)
O5A7 C1A7 C2A7 O2A7 177.7(7)
O4A6 C1A7 C2A7 O2A7 57.2(10)
O5A7 C1A7 C2A7 C3A7 55.3(10)
O4A6 C1A7 C2A7 C3A7 -65.2(9)
O2A7 C2A7 C3A7 O3A7 57.6(9)
C1A7 C2A7 C3A7 O3A7 -179.3(7)
O2A7 C2A7 C3A7 C4A7 -177.9(7)
C1A7 C2A7 C3A7 C4A7 -54.8(10)
O5A1 C1A1 O4A7 C4A7 104.8(9)
C2A1 C1A1 O4A7 C4A7 -132.9(9)
C1A1 O4A7 C4A7 C3A7 128.9(8)
C1A1 O4A7 C4A7 C5A7 -109.6(9)
O3A7 C3A7 C4A7 O4A7 -59.0(9)
C2A7 C3A7 C4A7 O4A7 178.0(7)
O3A7 C3A7 C4A7 C5A7 179.0(7)
C2A7 C3A7 C4A7 C5A7 56.0(10)
O4A6 C1A7 O5A7 C5A7 61.7(10)
C2A7 C1A7 O5A7 C5A7 -57.4(10)
C1A7 O5A7 C5A7 C6A7 179.7(8)
C1A7 O5A7 C5A7 C4A7 57.0(9)
O4A7 C4A7 C5A7 O5A7 -175.0(7)
C3A7 C4A7 C5A7 O5A7 -56.1(9)
O4A7 C4A7 C5A7 C6A7 66.5(10)
C3A7 C4A7 C5A7 C6A7 -174.7(8)
C8A7 O6A7 C6A7 C5A7 -172.4(9)
O5A7 C5A7 C6A7 O6A7 73.5(10)
C4A7 C5A7 C6A7 O6A7 -166.4(8)
C5B C1B C2B C3B 51.6(7)
Cl1B C1B C2B C3B 171.5(6)
Cl6B C1B C2B C3B -64.7(7)
C5B C1B C2B C7B -59.3(7)
Cl1B C1B C2B C7B 60.6(8)
Cl6B C1B C2B C7B -175.5(6)
C5B C1B C2B Cl2B 176.6(6)
Cl1B C1B C2B Cl2B -63.5(8)
Cl6B C1B C2B Cl2B 60.3(8)
C7B C2B C3B C4B 68.9(11)
C1B C2B C3B C4B -35.4(10)
Cl2B C2B C3B C4B -160.9(8)
C7B C2B C3B Cl3B -109.8(8)
C1B C2B C3B Cl3B 145.9(8)
Cl2B C2B C3B Cl3B 20.4(12)
C2B C3B C4B C5B 0.6(12)
Cl3B C3B C4B C5B 179.3(8)
C2B C3B C4B Cl4B -179.0(8)
Cl3B C3B C4B Cl4B -0.3(18)
C3B C4B C5B C6B -69.5(11)
Cl4B C4B C5B C6B 110.2(9)
C3B C4B C5B C1B 34.3(11)
Cl4B C4B C5B C1B -146.1(8)
C3B C4B C5B Cl5B 160.7(8)
Cl4B C4B C5B Cl5B -19.7(12)
C2B C1B C5B C4B -51.5(7)
Cl1B C1B C5B C4B -171.7(7)
Cl6B C1B C5B C4B 64.9(7)
C2B C1B C5B C6B 60.5(7)
Cl1B C1B C5B C6B -59.7(8)
Cl6B C1B C5B C6B 176.9(7)
C2B C1B C5B Cl5B -177.7(6)
Cl1B C1B C5B Cl5B 62.1(8)
Cl6B C1B C5B Cl5B -61.3(8)
C4B C5B C6B C12B -63.3(10)
C1B C5B C6B C12B -166.5(8)
Cl5B C5B C6B C12B 68.7(11)
C4B C5B C6B C7B 63.7(9)
C1B C5B C6B C7B -39.5(9)
Cl5B C5B C6B C7B -164.3(7)
C3B C2B C7B C8B 66.7(10)
C1B C2B C7B C8B 169.5(8)
Cl2B C2B C7B C8B -64.6(10)
C3B C2B C7B C6B -66.6(9)
C1B C2B C7B C6B 36.2(9)
Cl2B C2B C7B C6B 162.1(7)
C12B C6B C7B C8B -0.7(14)
C5B C6B C7B C8B -128.4(9)
C12B C6B C7B C2B 129.8(9)
C5B C6B C7B C2B 2.1(10)
C2B C7B C8B O9B -63.4(11)
C6B C7B C8B O9B 61.2(12)
C7B C8B O9B S10B -87.1(10)
C8B O9B S10B O10B -44.5(10)
C8B O9B S10B O11B 67.7(8)
O10B S10B O11B C12B 45.1(8)
O9B S10B O11B C12B -66.6(7)
S10B O11B C12B C6B 92.1(9)
C5B C6B C12B O11B 55.3(12)
C7B C6B C12B O11B -64.6(12)
C7B1 O2B1 C2B1 C1B1 87.1(9)
C7B1 O2B1 C2B1 C3B1 -150.6(7)
O4B7 C1B1 C2B1 O2B1 59.8(9)
O5B1 C1B1 C2B1 O2B1 179.4(6)
O4B7 C1B1 C2B1 C3B1 -62.5(9)
O5B1 C1B1 C2B1 C3B1 57.0(9)
O2B1 C2B1 C3B1 O3B1 60.1(9)
C1B1 C2B1 C3B1 O3B1 -178.3(7)
O2B1 C2B1 C3B1 C4B1 -175.3(7)
C1B1 C2B1 C3B1 C4B1 -53.8(9)
C1B2 O4B1 C4B1 C5B1 -111.1(7)
C1B2 O4B1 C4B1 C3B1 128.7(7)
O3B1 C3B1 C4B1 O4B1 -63.4(8)
C2B1 C3B1 C4B1 O4B1 173.2(6)
O3B1 C3B1 C4B1 C5B1 178.1(7)
C2B1 C3B1 C4B1 C5B1 54.7(9)
O4B7 C1B1 O5B1 C5B1 57.1(8)
C2B1 C1B1 O5B1 C5B1 -61.0(8)
C1B1 O5B1 C5B1 C6B1 -176.4(7)
C1B1 O5B1 C5B1 C4B1 59.9(8)
O4B1 C4B1 C5B1 O5B1 -173.3(6)
C3B1 C4B1 C5B1 O5B1 -57.0(8)
O4B1 C4B1 C5B1 C6B1 65.9(9)
C3B1 C4B1 C5B1 C6B1 -177.8(7)
C8B1 O6B1 C6B1 C5B1 -176.8(8)
O5B1 C5B1 C6B1 O6B1 -72.1(8)
C4B1 C5B1 C6B1 O6B1 48.5(9)
C4B1 O4B1 C1B2 O5B2 109.6(7)
C4B1 O4B1 C1B2 C2B2 -128.6(7)
C7B2 O2B2 C2B2 C3B2 -90.4(9)
C7B2 O2B2 C2B2 C1B2 150.0(8)
O4B1 C1B2 C2B2 O2B2 53.3(8)
O5B2 C1B2 C2B2 O2B2 176.0(6)
O4B1 C1B2 C2B2 C3B2 -67.2(8)
O5B2 C1B2 C2B2 C3B2 55.5(9)
O2B2 C2B2 C3B2 O3B2 67.2(9)
C1B2 C2B2 C3B2 O3B2 -175.5(7)
O2B2 C2B2 C3B2 C4B2 -169.7(7)
C1B2 C2B2 C3B2 C4B2 -52.3(9)
C1B3 O4B2 C4B2 C5B2 -106.3(8)
C1B3 O4B2 C4B2 C3B2 132.1(8)
O3B2 C3B2 C4B2 O4B2 -63.8(9)
C2B2 C3B2 C4B2 O4B2 176.8(7)
O3B2 C3B2 C4B2 C5B2 174.8(7)
C2B2 C3B2 C4B2 C5B2 55.4(9)
O4B1 C1B2 O5B2 C5B2 59.8(8)
C2B2 C1B2 O5B2 C5B2 -61.8(8)
C1B2 O5B2 C5B2 C6B2 -172.5(6)
C1B2 O5B2 C5B2 C4B2 63.3(8)
O4B2 C4B2 C5B2 O5B2 -177.8(6)
C3B2 C4B2 C5B2 O5B2 -59.0(8)
O4B2 C4B2 C5B2 C6B2 60.8(9)
C3B2 C4B2 C5B2 C6B2 179.7(7)
C8B2 O6B2 C6B2 C5B2 179.1(7)
O5B2 C5B2 C6B2 O6B2 -69.6(8)
C4B2 C5B2 C6B2 O6B2 51.4(9)
C4B2 O4B2 C1B3 O5B3 110.5(9)
C4B2 O4B2 C1B3 C2B3 -123.6(9)
C7B3 O2B3 C2B3 C3B3 -87.1(12)
C7B3 O2B3 C2B3 C1B3 153.4(10)
O5B3 C1B3 C2B3 O2B3 -178.0(9)
O4B2 C1B3 C2B3 O2B3 56.3(11)
O5B3 C1B3 C2B3 C3B3 60.1(15)
O4B2 C1B3 C2B3 C3B3 -65.6(14)
O2B3 C2B3 C3B3 O3B3 68.1(14)
C1B3 C2B3 C3B3 O3B3 -173.0(11)
O2B3 C2B3 C3B3 C4B3 -169.2(9)
C1B3 C2B3 C3B3 C4B3 -50.3(14)
C1B4 O4B3 C4B3 C3B3 121.9(9)
C1B4 O4B3 C4B3 C5B3 -112.0(9)
O3B3 C3B3 C4B3 O4B3 -67.7(11)
C2B3 C3B3 C4B3 O4B3 169.4(8)
O3B3 C3B3 C4B3 C5B3 171.3(9)
C2B3 C3B3 C4B3 C5B3 48.3(12)
O4B2 C1B3 O5B3 C5B3 60.3(11)
C2B3 C1B3 O5B3 C5B3 -62.6(12)
C1B3 O5B3 C5B3 C6B3 178.1(9)
C1B3 O5B3 C5B3 C4B3 53.8(11)
O4B3 C4B3 C5B3 O5B3 -168.0(8)
C3B3 C4B3 C5B3 O5B3 -48.2(12)
O4B3 C4B3 C5B3 C6B3 72.0(12)
C3B3 C4B3 C5B3 C6B3 -168.2(10)
C8B3 O6B3 C6B3 C5B3 -154.8(11)
O5B3 C5B3 C6B3 O6B3 -69.7(11)
C4B3 C5B3 C6B3 O6B3 51.6(12)
C4B3 O4B3 C1B4 O5B4 101.8(11)
C4B3 O4B3 C1B4 C2B4 -135.9(9)
C7B4 O2B4 C2B4 C3B4 -89.3(10)
C7B4 O2B4 C2B4 C1B4 148.0(9)
O5B4 C1B4 C2B4 O2B4 175.7(8)
O4B3 C1B4 C2B4 O2B4 52.1(10)
O5B4 C1B4 C2B4 C3B4 49.9(11)
O4B3 C1B4 C2B4 C3B4 -73.7(10)
O2B4 C2B4 C3B4 O3B4 67.6(10)
C1B4 C2B4 C3B4 O3B4 -170.9(8)
O2B4 C2B4 C3B4 C4B4 -167.6(7)
C1B4 C2B4 C3B4 C4B4 -46.1(10)
C1B5 O4B4 C4B4 C3B4 129.3(8)
C1B5 O4B4 C4B4 C5B4 -109.8(8)
O3B4 C3B4 C4B4 O4B4 -63.3(9)
C2B4 C3B4 C4B4 O4B4 174.0(6)
O3B4 C3B4 C4B4 C5B4 176.3(7)
C2B4 C3B4 C4B4 C5B4 53.6(10)
O4B3 C1B4 O5B4 C5B4 56.8(10)
C2B4 C1B4 O5B4 C5B4 -61.2(10)
C1B4 O5B4 C5B4 C6B4 -170.4(8)
C1B4 O5B4 C5B4 C4B4 64.7(9)
O4B4 C4B4 C5B4 C6B4 64.3(10)
C3B4 C4B4 C5B4 C6B4 -177.9(8)
O4B4 C4B4 C5B4 O5B4 -175.7(6)
C3B4 C4B4 C5B4 O5B4 -57.9(9)
C8B4 O6B4 C6B4 C5B4 -168.8(9)
O5B4 C5B4 C6B4 O6B4 77.8(9)
C4B4 C5B4 C6B4 O6B4 -163.5(8)
C4B4 O4B4 C1B5 O5B5 108.2(8)
C4B4 O4B4 C1B5 C2B5 -128.9(8)
C7B5 O2B5 C2B5 C1B5 138.0(14)
C7B5 O2B5 C2B5 C3B5 -99.4(14)
O4B4 C1B5 C2B5 O2B5 53.2(10)
O5B5 C1B5 C2B5 O2B5 177.6(8)
O4B4 C1B5 C2B5 C3B5 -66.9(12)
O5B5 C1B5 C2B5 C3B5 57.5(12)
O2B5 C2B5 C3B5 O3B5 66.3(11)
C1B5 C2B5 C3B5 O3B5 -173.8(10)
O2B5 C2B5 C3B5 C4B5 -171.8(7)
C1B5 C2B5 C3B5 C4B5 -52.0(12)
C1B6 O4B5 C4B5 C5B5 -109.8(10)
C1B6 O4B5 C4B5 C3B5 127.7(9)
O3B5 C3B5 C4B5 O4B5 -66.1(11)
C2B5 C3B5 C4B5 O4B5 172.7(7)
O3B5 C3B5 C4B5 C5B5 172.0(9)
C2B5 C3B5 C4B5 C5B5 50.8(11)
O4B4 C1B5 O5B5 C5B5 61.9(10)
C2B5 C1B5 O5B5 C5B5 -60.3(10)
C1B5 O5B5 C5B5 C4B5 59.1(10)
C1B5 O5B5 C5B5 C6B5 -176.8(8)
O4B5 C4B5 C5B5 O5B5 -172.6(7)
C3B5 C4B5 C5B5 O5B5 -54.7(11)
O4B5 C4B5 C5B5 C6B5 66.9(11)
C3B5 C4B5 C5B5 C6B5 -175.2(9)
C8C5 O6C5 C6B5 O6D5 55(2)
C8C5 O6C5 C6B5 C5B5 -171.8(14)
O5B5 C5B5 C6B5 O6D5 69.6(14)
C4B5 C5B5 C6B5 O6D5 -168.1(12)
O5B5 C5B5 C6B5 O6C5 -72.1(11)
C4B5 C5B5 C6B5 O6C5 50.3(13)
C4B5 O4B5 C1B6 O5B6 107.9(8)
C4B5 O4B5 C1B6 C2B6 -127.3(9)
C7B6 O2B6 C2B6 C1B6 149.0(10)
C7B6 O2B6 C2B6 C3B6 -89.4(11)
O5B6 C1B6 C2B6 O2B6 177.3(8)
O4B5 C1B6 C2B6 O2B6 55.7(11)
O5B6 C1B6 C2B6 C3B6 54.0(12)
O4B5 C1B6 C2B6 C3B6 -67.6(11)
O2B6 C2B6 C3B6 O3B6 65.8(10)
C1B6 C2B6 C3B6 O3B6 -172.8(8)
O2B6 C2B6 C3B6 C4B6 -171.8(8)
C1B6 C2B6 C3B6 C4B6 -50.4(11)
C1B7 O4B6 C4B6 C3B6 126.1(8)
C1B7 O4B6 C4B6 C5B6 -109.5(8)
O3B6 C3B6 C4B6 O4B6 -65.7(10)
C2B6 C3B6 C4B6 O4B6 173.7(7)
O3B6 C3B6 C4B6 C5B6 172.1(8)
C2B6 C3B6 C4B6 C5B6 51.6(11)
O4B5 C1B6 O5B6 C5B6 63.6(11)
C2B6 C1B6 O5B6 C5B6 -59.3(12)
C1B6 O5B6 C5B6 C6C6 169.5(10)
C1B6 O5B6 C5B6 C6D6 -168.3(12)
C1B6 O5B6 C5B6 C4B6 55.0(11)
O4B6 C4B6 C5B6 O5B6 -172.2(7)
C3B6 C4B6 C5B6 O5B6 -52.1(10)
O4B6 C4B6 C5B6 C6C6 79.7(14)
C3B6 C4B6 C5B6 C6C6 -160.2(12)
O4B6 C4B6 C5B6 C6D6 54.5(14)
C3B6 C4B6 C5B6 C6D6 174.6(12)
O5B6 C5B6 C6C6 O6C6 66.5(16)
C6D6 C5B6 C6C6 O6C6 -59(3)
C4B6 C5B6 C6C6 O6C6 179.8(13)
C4B6 O4B6 C1B7 O5B7 104.3(9)
C4B6 O4B6 C1B7 C2B7 -132.9(8)
C7B7 O2B7 C2B7 C3B7 -107.6(12)
C7B7 O2B7 C2B7 C1B7 131.6(11)
O4B6 C1B7 C2B7 O2B7 56.5(8)
O5B7 C1B7 C2B7 O2B7 -179.7(6)
O4B6 C1B7 C2B7 C3B7 -66.4(8)
O5B7 C1B7 C2B7 C3B7 57.4(9)
O2B7 C2B7 C3B7 O3B7 63.5(9)
C1B7 C2B7 C3B7 O3B7 -177.0(6)
O2B7 C2B7 C3B7 C4B7 -174.8(7)
C1B7 C2B7 C3B7 C4B7 -55.3(9)
O5B1 C1B1 O4B7 C4B7 109.0(7)
C2B1 C1B1 O4B7 C4B7 -130.6(7)
C1B1 O4B7 C4B7 C3B7 124.8(7)
C1B1 O4B7 C4B7 C5B7 -114.4(7)
O3B7 C3B7 C4B7 O4B7 -61.5(9)
C2B7 C3B7 C4B7 O4B7 175.6(7)
O3B7 C3B7 C4B7 C5B7 178.2(7)
C2B7 C3B7 C4B7 C5B7 55.3(9)
O4B6 C1B7 O5B7 C5B7 61.6(9)
C2B7 C1B7 O5B7 C5B7 -59.8(9)
C1B7 O5B7 C5B7 C6B7 -175.7(7)
C1B7 O5B7 C5B7 C4B7 58.9(9)
O4B7 C4B7 C5B7 O5B7 -175.6(6)
C3B7 C4B7 C5B7 O5B7 -55.8(9)
O4B7 C4B7 C5B7 C6B7 62.4(10)
C3B7 C4B7 C5B7 C6B7 -177.9(8)
C8B7 O6B7 C6B7 C5B7 -171.4(9)
O5B7 C5B7 C6B7 O6B7 -66.2(9)
C4B7 C5B7 C6B7 O6B7 56.8(10)
O6C5 C6B5 O6D5 C8D5 -153(2)
C5B5 C6B5 O6D5 C8D5 76(2)
C5B6 C6C6 O6C6 C8C6 -178.1(16)
C8D6 O6D6 C6D6 C5B6 101(3)
O5B6 C5B6 C6D6 O6D6 -70(2)
C6C6 C5B6 C6D6 O6D6 -9(2)
C4B6 C5B6 C6D6 O6D6 61(2)
O10C S10C O9C C8C 32(3)
O11C S10C O9C C8C -67(3)
C8C C7C C2C C3C -69(3)
C6C C7C C2C C3C 60(3)
C8C C7C C2C C1C -170(3)
C6C C7C C2C C1C -41(3)
C8C C7C C2C Cl2C 65(3)
C6C C7C C2C Cl2C -166(3)
C5C C1C C2C C3C -51(2)
Cl1C C1C C2C C3C -171(2)
Cl6C C1C C2C C3C 66(2)
C5C C1C C2C C7C 61.0(19)
Cl1C C1C C2C C7C -59(2)
Cl6C C1C C2C C7C 178.3(19)
C5C C1C C2C Cl2C -177(2)
Cl1C C1C C2C Cl2C 63(2)
Cl6C C1C C2C Cl2C -60(2)
C7C C2C C3C C4C -71(5)
C1C C2C C3C C4C 32(4)
Cl2C C2C C3C C4C 159(4)
C7C C2C C3C Cl3C 111(4)
C1C C2C C3C Cl3C -146(3)
Cl2C C2C C3C Cl3C -20(5)
C2C C3C C4C C5C 4(5)
Cl3C C3C C4C C5C -178(4)
C2C C3C C4C Cl4C 169(3)
Cl3C C3C C4C Cl4C -12(8)
C3C C4C C5C C6C 66(4)
Cl4C C4C C5C C6C -101(3)
C3C C4C C5C C1C -39(4)
Cl4C C4C C5C C1C 154(3)
C3C C4C C5C Cl5C -163(3)
Cl4C C4C C5C Cl5C 30(4)
C2C C1C C5C C4C 54.2(19)
Cl1C C1C C5C C4C 173(2)
Cl6C C1C C5C C4C -61(2)
C2C C1C C5C C6C -58(2)
Cl1C C1C C5C C6C 60(3)
Cl6C C1C C5C C6C -174(2)
C2C C1C C5C Cl5C -180(2)
Cl1C C1C C5C Cl5C -61(2)
Cl6C C1C C5C Cl5C 65(2)
O11C C12C C6C C5C -59(4)
O11C C12C C6C C7C 71(4)
C4C C5C C6C C12C 67(4)
C1C C5C C6C C12C 170(3)
Cl5C C5C C6C C12C -67(4)
C4C C5C C6C C7C -69(3)
C1C C5C C6C C7C 34(3)
Cl5C C5C C6C C7C 158(3)
C8C C7C C6C C12C -7(5)
C2C C7C C6C C12C -134(3)
C8C C7C C6C C5C 131(3)
C2C C7C C6C C5C 4(4)
S10C O9C C8C C7C 90(3)
C2C C7C C8C O9C 61(4)
C6C C7C C8C O9C -60(4)
C6C C12C O11C S10C -96(3)
O10C S10C O11C C12C -42(3)
O9C S10C O11C C12C 70(3)
O10D S10D O9D C8D -35(4)
O11D S10D O9D C8D 76(3)
C5D C1D C2D C3D 50(3)
Cl1D C1D C2D C3D 169(3)
Cl6D C1D C2D C3D -66(3)
C5D C1D C2D C7D -55(3)
Cl1D C1D C2D C7D 63(4)
Cl6D C1D C2D C7D -171(3)
C5D C1D C2D Cl2D 179(4)
Cl1D C1D C2D Cl2D -63(3)
Cl6D C1D C2D Cl2D 62(4)
C7D C2D C3D C4D 69(6)
C1D C2D C3D C4D -35(6)
Cl2D C2D C3D C4D -163(5)
C7D C2D C3D Cl3D -119(4)
C1D C2D C3D Cl3D 138(4)
Cl2D C2D C3D Cl3D 10(7)
C2D C3D C4D C5D 0(7)
Cl3D C3D C4D C5D -172(5)
C2D C3D C4D Cl4D 175(5)
Cl3D C3D C4D Cl4D 3(12)
C3D C4D C5D C6D -73(6)
Cl4D C4D C5D C6D 111(4)
C3D C4D C5D C1D 34(6)
Cl4D C4D C5D C1D -141(4)
C3D C4D C5D Cl5D 160(5)
Cl4D C4D C5D Cl5D -16(6)
C2D C1D C5D C4D -50(3)
Cl1D C1D C5D C4D -166(3)
Cl6D C1D C5D C4D 67(3)
C2D C1D C5D C6D 61(3)
Cl1D C1D C5D C6D -54(4)
Cl6D C1D C5D C6D 179(3)
C2D C1D C5D Cl5D 179(3)
Cl1D C1D C5D Cl5D 63(3)
Cl6D C1D C5D Cl5D -64(4)
C4D C5D C6D C12D -63(5)
C1D C5D C6D C12D -168(4)
Cl5D C5D C6D C12D 71(5)
C4D C5D C6D C7D 64(4)
C1D C5D C6D C7D -41(4)
Cl5D C5D C6D C7D -162(3)
C3D C2D C7D C8D 67(4)
C1D C2D C7D C8D 169(4)
Cl2D C2D C7D C8D -63(5)
C3D C2D C7D C6D -69(5)
C1D C2D C7D C6D 33(5)
Cl2D C2D C7D C6D 161(4)
C12D C6D C7D C8D 3(8)
C5D C6D C7D C8D -128(5)
C12D C6D C7D C2D 136(5)
C5D C6D C7D C2D 4(5)
S10D O9D C8D C7D -91(4)
C2D C7D C8D O9D -68(5)
C6D C7D C8D O9D 61(6)
O10D S10D O11D C12D 33(4)
O9D S10D O11D C12D -76(3)
S10D O11D C12D C6D 94(4)
C5D C6D C12D O11D 53(5)
C7D C6D C12D O11D -66(6)
